data_4334646
loop_
_publ_author_name
'Shijun Wu'
'Shuao Wang'
'Matthew Polinski'
'Oliver Beermann'
'Philip Kegler'
'Thomas Malcherek'
'Astrid Holzheid'
'Wulf Depmeier'
'Dirk Bosbach'
'Thomas E. Albrecht-Schmitt'
'Evgeny V. Alekseev'

_publ_section_title
;
 High Structural Complexity of Potassium Uranyl Borates Derived from
 High-Temperature/High-Pressure Reactions
;
_journal_name_full 'Inorganic Chemistry'
_journal_page_first 5110
_journal_page_last 5118
_journal_paper_doi 10.1021/ic400016z
_journal_volume 52
_journal_year 2013
_chemical_formula_moiety K15(UO2)18(BO3)7O15
_chemical_formula_sum 'B7 K15 O72 U18'
_chemical_formula_weight 6098.71
_chemical_name_common 'Potassium uranyl borate'
_chemical_name_systematic
;
 ?
;
_space_group_IT_number 10
_symmetry_cell_setting monoclinic
_symmetry_space_group_name_Hall '-P 2y'
_symmetry_space_group_name_H-M 'P 1 2/m 1'
_atom_sites_solution_hydrogens none
_atom_sites_solution_primary direct
_atom_sites_solution_secondary difmap
_audit_creation_method SHELXL-97
_cell_angle_alpha 90.00
_cell_angle_beta 107.586(13)
_cell_angle_gamma 90.00
_cell_formula_units_Z 1
_cell_length_a 13.438(7)
_cell_length_b 6.850(4)
_cell_length_c 22.238(12)
_cell_measurement_reflns_used 4497
_cell_measurement_temperature 293(2)
_cell_measurement_theta_max 26.72
_cell_measurement_theta_min 0.96
_cell_volume 1951.3(19)
_computing_cell_refinement 'smart saint'
_computing_data_collection smart
_computing_data_reduction sanit
_computing_molecular_graphics 'SHELXL-97 (Sheldrick, 1997)'
_computing_publication_material 'SHELXL-97 (Sheldrick, 1997)'
_computing_structure_refinement 'SHELXL-97 (Sheldrick, 1997)'
_computing_structure_solution 'SHELXL-97 (Sheldrick, 1997)'
_diffrn_ambient_temperature 293(2)
_diffrn_measured_fraction_theta_full 1.000
_diffrn_measured_fraction_theta_max 1.000
_diffrn_radiation_monochromator graphite
_diffrn_radiation_source 'fine-focus sealed tube'
_diffrn_radiation_type MoK\a
_diffrn_radiation_wavelength 0.71073
_diffrn_reflns_av_R_equivalents 0.1384
_diffrn_reflns_av_sigmaI/netI 0.1133
_diffrn_reflns_limit_h_max 17
_diffrn_reflns_limit_h_min -17
_diffrn_reflns_limit_k_max 8
_diffrn_reflns_limit_k_min -8
_diffrn_reflns_limit_l_max 28
_diffrn_reflns_limit_l_min -28
_diffrn_reflns_number 22221
_diffrn_reflns_theta_full 26.72
_diffrn_reflns_theta_max 26.72
_diffrn_reflns_theta_min 0.96
_exptl_absorpt_coefficient_mu 38.103
_exptl_absorpt_correction_T_max 0.633
_exptl_absorpt_correction_T_min 0.201
_exptl_absorpt_correction_type numerical
_exptl_crystal_colour Yellow
_exptl_crystal_density_diffrn 5.190
_exptl_crystal_description Tablet
_exptl_crystal_F_000 3472
_exptl_crystal_size_max 0.083
_exptl_crystal_size_mid 0.037
_exptl_crystal_size_min 0.012
_refine_diff_density_max 9.199
_refine_diff_density_min -7.252
_refine_diff_density_rms 0.650
_refine_ls_extinction_coef 0.000063(18)
_refine_ls_extinction_expression Fc^*^=kFc[1+0.001xFc^2^\l^3^/sin(2\q)]^-1/4^
_refine_ls_extinction_method SHELXL
_refine_ls_goodness_of_fit_ref 1.070
_refine_ls_hydrogen_treatment none
_refine_ls_matrix_type full
_refine_ls_number_parameters 214
_refine_ls_number_reflns 4497
_refine_ls_number_restraints 11
_refine_ls_restrained_S_all 1.148
_refine_ls_R_factor_all 0.1676
_refine_ls_R_factor_gt 0.0640
_refine_ls_shift/su_max 0.006
_refine_ls_shift/su_mean 0.000
_refine_ls_structure_factor_coef Fsqd
_refine_ls_weighting_details 'calc w=1/[\s^2^(Fo^2^)+(0.0634P)^2^+0.0000P] where P=(Fo^2^+2Fc^2^)/3'
_refine_ls_weighting_scheme calc
_refine_ls_wR_factor_gt 0.1423
_refine_ls_wR_factor_ref 0.1849
_reflns_number_gt 1894
_reflns_number_total 4497
_reflns_threshold_expression >2sigma(I)
_cod_data_source_file ic400016z_si_001_3.cif
_cod_data_source_block new
_cod_original_cell_volume 1951.3(18)
_cod_original_sg_symbol_H-M 'P 2/m'
_cod_database_code 4334646

loop_
_symmetry_equiv_pos_as_xyz
'x, y, z'
'-x, y, -z'
'-x, -y, -z'
'x, -y, z'

loop_
_atom_site_label
_atom_site_type_symbol
_atom_site_fract_x
_atom_site_fract_y
_atom_site_fract_z
_atom_site_U_iso_or_equiv
_atom_site_adp_type
_atom_site_occupancy
_atom_site_symmetry_multiplicity
_atom_site_calc_flag
_atom_site_refinement_flags
U1 U 0.63341(11) 0.0000 0.36179(6) 0.0127(4) Uani 1 2 d S
U2 U 0.08501(11) 0.0000 0.08625(6) 0.0159(4) Uani 1 2 d S
U3 U 0.62861(12) 0.0000 0.18819(7) 0.0169(4) Uani 1 2 d S
U4 U 0.5000 0.0000 0.5000 0.0288(7) Uani 1 4 d SD
U5 U 0.35831(12) 0.0000 0.21430(9) 0.0259(4) Uani 1 2 d S
U6 U 0.79629(13) 0.0000 0.53845(8) 0.0265(4) Uani 1 2 d SD
U7 U 0.78890(11) 0.0000 0.07014(10) 0.0289(4) Uani 1 2 d S
U8 U 0.92195(12) 0.0000 0.35656(11) 0.0347(5) Uani 1 2 d S
U9 U 0.12041(17) 0.0000 0.26916(10) 0.0452(5) Uani 1 2 d S
U10 U 0.5000 0.0000 0.0000 0.0382(6) Uani 1 4 d SU
K1 K 0.6350(7) -0.5000 0.0872(5) 0.025(2) Uani 1 2 d S
K2 K 0.9105(9) -0.5000 0.6380(5) 0.036(3) Uani 1 2 d S
K3 K 0.1849(7) -0.5000 0.1870(5) 0.024(3) Uani 1 2 d S
K4 K 0.6384(9) -0.5000 0.4643(4) 0.034(3) Uani 1 2 d S
K5 K 0.5270(11) -0.5000 0.2586(6) 0.052(4) Uani 1 2 d S
K6 K 0.9101(12) -0.5000 0.0182(8) 0.049(5) Uani 0.80 2 d SP
K7 K 0.7506(18) -0.5000 0.2943(11) 0.043(7) Uani 0.50 2 d SP
K8 K 0.828(2) -0.5000 0.4289(15) 0.077(9) Uiso 0.50 2 d SP
K9 K -0.051(4) -0.5000 0.162(2) 0.048(12) Uiso 0.25 2 d SP
K10 K 0.332(5) -0.5000 0.077(3) 0.078(19) Uiso 0.23 2 d SP
K11 K 0.336(5) -0.5000 0.359(3) 0.068(18) Uiso 0.22 2 d SP
B1 B 0.358(2) 0.0000 0.0888(16) 0.008(8) Uiso 1 2 d SD
B2 B 0.367(3) 0.0000 0.367(2) 0.018(10) Uiso 1 2 d S
B3 B 0.901(3) 0.0000 0.1964(15) 0.020(10) Uiso 1 2 d SD
B4 B 0.939(7) 0.0000 0.4684(18) 0.02(2) Uiso 0.50 2 d SPD
O1 O 0.625(2) 0.0000 0.0879(14) 0.028(7) Uiso 1 2 d S
O2 O 0.174(2) 0.0000 0.1878(15) 0.036(8) Uiso 1 2 d S
O3 O 0.5341(17) 0.0000 0.2566(11) 0.009(5) Uiso 1 2 d S
O4 O 0.9080(18) 0.0000 0.6376(11) 0.008(5) Uiso 1 2 d S
O5 O 0.643(2) 0.0000 0.4672(12) 0.020(7) Uiso 1 2 d S
O6 O 0.0842(14) -0.736(4) 0.0858(9) 0.027(5) Uiso 1 1 d .
O7 O 0.5000 0.265(5) 0.5000 0.034(8) Uiso 1 2 d S
O8 O 0.6395(16) 0.258(4) 0.3618(10) 0.030(5) Uiso 1 1 d .
O9 O 0.3568(18) 0.260(3) 0.2173(11) 0.042(6) Uiso 1 1 d .
O10 O 0.747(3) 0.0000 0.297(2) 0.070(13) Uiso 1 2 d S
O11 O 0.912(2) 0.0000 0.0189(15) 0.036(9) Uiso 1 2 d S
O12 O 0.816(3) 0.0000 0.428(2) 0.066(13) Uiso 1 2 d S
O13 O 0.634(2) 0.260(5) 0.1904(12) 0.051(7) Uiso 1 1 d .
O14 O 0.966(2) 0.0000 0.1519(14) 0.028(7) Uiso 1 2 d S
O15 O 0.5000 0.264(6) 0.0000 0.045(9) Uiso 1 2 d S
O16 O 0.7865(18) 0.261(5) 0.0664(12) 0.056(7) Uiso 1 1 d .
O17 O 0.795(2) -0.263(5) 0.5363(14) 0.063(8) Uiso 1 1 d .
O18 O 0.1178(18) 0.261(4) 0.2705(12) 0.047(6) Uiso 1 1 d .
O19 O 0.921(2) 0.260(5) 0.3540(14) 0.063(8) Uiso 1 1 d .
O20 O 0.269(3) 0.0000 0.1068(17) 0.049(10) Uiso 1 2 d S
O21 O 0.801(2) 0.0000 0.1733(15) 0.039(8) Uiso 1 2 d S
O22 O 0.476(4) 0.0000 0.373(2) 0.078(14) Uiso 1 2 d S
O23 O 0.453(2) 0.0000 0.1291(15) 0.041(9) Uiso 1 2 d SD
O24 O 0.970(3) 0.0000 0.5365(16) 0.069(13) Uiso 1 2 d SD
O25 O 0.6597(18) 0.0000 0.5835(14) 0.060(11) Uiso 1 2 d SD
O26 O 0.302(3) 0.0000 0.3040(16) 0.048(9) Uiso 1 2 d S
O27 O 0.653(3) 0.0000 -0.0233(17) 0.052(10) Uiso 1 2 d S
O28 O 0.951(4) 0.0000 0.2573(18) 0.102(18) Uiso 1 2 d SD

loop_
_atom_site_aniso_label
_atom_site_aniso_U_11
_atom_site_aniso_U_22
_atom_site_aniso_U_33
_atom_site_aniso_U_23
_atom_site_aniso_U_13
_atom_site_aniso_U_12
U1 0.0201(7) 0.0094(9) 0.0087(6) 0.000 0.0044(5) 0.000
U2 0.0205(7) 0.0110(9) 0.0112(7) 0.000 -0.0027(5) 0.000
U3 0.0308(7) 0.0110(9) 0.0144(6) 0.000 0.0153(6) 0.000
U4 0.0119(9) 0.0177(14) 0.0630(16) 0.000 0.0207(10) 0.000
U5 0.0065(5) 0.0163(8) 0.0557(11) 0.000 0.0107(6) 0.000
U6 0.0197(7) 0.0176(10) 0.0268(8) 0.000 -0.0163(6) 0.000
U7 0.0171(7) 0.0165(10) 0.0640(10) 0.000 0.0286(7) 0.000
U8 0.0118(7) 0.0135(10) 0.0834(13) 0.000 0.0213(8) 0.000
U9 0.0880(12) 0.0244(10) 0.0516(9) 0.000 0.0638(8) 0.000
U10 0.0316(9) 0.0319(9) 0.0358(9) 0.000 -0.0128(7) 0.000
K1 0.028(4) 0.011(5) 0.040(5) 0.000 0.016(4) 0.000
K2 0.051(6) 0.023(7) 0.034(5) 0.000 0.015(5) 0.000
K3 0.012(4) 0.018(6) 0.033(5) 0.000 -0.006(4) 0.000
K4 0.044(6) 0.042(8) 0.017(4) 0.000 0.010(4) 0.000
K5 0.076(8) 0.044(10) 0.033(6) 0.000 0.012(6) 0.000
K6 0.059(9) 0.013(8) 0.074(10) 0.000 0.021(8) 0.000
K7 0.048(12) 0.033(16) 0.051(13) 0.000 0.020(10) 0.000

loop_
_atom_type_symbol
_atom_type_description
_atom_type_scat_dispersion_real
_atom_type_scat_dispersion_imag
_atom_type_scat_source
O O 0.0106 0.0060 'International Tables Vol C Tables 4.2.6.8 and 6.1.1.4'
K K 0.2009 0.2494 'International Tables Vol C Tables 4.2.6.8 and 6.1.1.4'
B B 0.0013 0.0007 'International Tables Vol C Tables 4.2.6.8 and 6.1.1.4'
U U -9.6767 9.6646 'International Tables Vol C Tables 4.2.6.8 and 6.1.1.4'

loop_
_geom_angle_atom_site_label_1
_geom_angle_atom_site_label_2
_geom_angle_atom_site_label_3
_geom_angle
_geom_angle_site_symmetry_1
_geom_angle_site_symmetry_3
O8 U1 O8 174.6(14) 4 .
O8 U1 O22 92.7(7) 4 .
O8 U1 O22 92.7(7) . .
O8 U1 O5 90.7(7) 4 .
O8 U1 O5 90.7(7) . .
O22 U1 O5 69.4(14) . .
O8 U1 O3 90.7(7) 4 .
O8 U1 O3 90.7(7) . .
O22 U1 O3 80.4(14) . .
O5 U1 O3 149.8(9) . .
O8 U1 O10 87.8(7) 4 .
O8 U1 O10 87.8(7) . .
O22 U1 O10 151.0(16) . .
O5 U1 O10 139.6(12) . .
O3 U1 O10 70.6(11) . .
O8 U1 O12 87.8(6) 4 .
O8 U1 O12 87.8(6) . .
O22 U1 O12 138.9(16) . .
O5 U1 O12 69.5(13) . .
O3 U1 O12 140.7(12) . .
O10 U1 O12 70.1(14) . .
O8 U1 U3 89.2(7) 4 .
O8 U1 U3 89.2(7) . .
O22 U1 U3 112.8(12) . .
O5 U1 U3 177.8(7) . .
O3 U1 U3 32.4(6) . .
O10 U1 U3 38.2(10) . .
O12 U1 U3 108.3(11) . .
O8 U1 U6 89.3(7) 4 .
O8 U1 U6 89.3(7) . .
O22 U1 U6 98.8(12) . .
O5 U1 U6 29.4(7) . .
O3 U1 U6 179.2(6) . .
O10 U1 U6 110.1(10) . .
O12 U1 U6 40.0(11) . .
U3 U1 U6 148.35(6) . .
O8 U1 U8 87.3(7) 4 .
O8 U1 U8 87.3(7) . .
O22 U1 U8 175.5(12) . .
O5 U1 U8 106.1(7) . .
O3 U1 U8 104.1(6) . .
O10 U1 U8 33.5(10) . .
O12 U1 U8 36.6(11) . .
U3 U1 U8 71.71(5) . .
U6 U1 U8 76.65(6) . .
O8 U1 U4 91.8(7) 4 .
O8 U1 U4 91.8(7) . .
O22 U1 U4 41.0(12) . .
O5 U1 U4 28.4(6) . .
O3 U1 U4 121.4(6) . .
O10 U1 U4 168.0(10) . .
O12 U1 U4 97.9(11) . .
U3 U1 U4 153.78(4) . .
U6 U1 U4 57.86(5) . .
U8 U1 U4 134.51(5) . .
O8 U1 K4 147.3(7) 4 1_565
O8 U1 K4 34.3(7) . 1_565
O22 U1 K4 78.0(7) . 1_565
O5 U1 K4 56.60(12) . 1_565
O3 U1 K4 117.9(2) . 1_565
O10 U1 K4 115.4(4) . 1_565
O12 U1 K4 79.7(6) . 1_565
U3 U1 K4 123.41(12) . 1_565
U6 U1 K4 61.82(12) . 1_565
U8 U1 K4 99.59(16) . 1_565
U4 U1 K4 60.59(14) . 1_565
O6 U2 O6 179.2(12) 4_545 1_565
O6 U2 O2 90.3(6) 4_545 .
O6 U2 O2 90.3(6) 1_565 .
O6 U2 O11 89.8(6) 4_545 3_655
O6 U2 O11 89.8(6) 1_565 3_655
O2 U2 O11 147.8(12) . 3_655
O6 U2 O11 89.6(6) 4_545 1_455
O6 U2 O11 89.6(6) 1_565 1_455
O2 U2 O11 140.8(12) . 1_455
O11 U2 O11 71.4(13) 3_655 1_455
O6 U2 O20 90.3(6) 4_545 .
O6 U2 O20 90.3(6) 1_565 .
O2 U2 O20 65.9(12) . .
O11 U2 O20 81.9(11) 3_655 .
O11 U2 O20 153.3(12) 1_455 .
O6 U2 O14 89.9(6) 4_545 1_455
O6 U2 O14 89.9(6) 1_565 1_455
O2 U2 O14 69.2(11) . 1_455
O11 U2 O14 143.0(10) 3_655 1_455
O11 U2 O14 71.6(10) 1_455 1_455
O20 U2 O14 135.1(11) . 1_455
O6 U2 U2 89.7(6) 4_545 3
O6 U2 U2 89.7(6) 1_565 3
O2 U2 U2 176.4(9) . 3
O11 U2 U2 35.8(8) 3_655 3
O11 U2 U2 35.7(8) 1_455 3
O20 U2 U2 117.7(9) . 3
O14 U2 U2 107.3(6) 1_455 3
O6 U2 U7 89.7(6) 4_545 1_455
O6 U2 U7 89.7(6) 1_565 1_455
O2 U2 U7 108.6(9) . 1_455
O11 U2 U7 103.6(8) 3_655 1_455
O11 U2 U7 32.2(8) 1_455 1_455
O20 U2 U7 174.5(9) . 1_455
O14 U2 U7 39.4(6) 1_455 1_455
U2 U2 U7 67.85(6) 3 1_455
O6 U2 U5 90.4(6) 4_545 .
O6 U2 U5 90.4(6) 1_565 .
O2 U2 U5 32.5(9) . .
O11 U2 U5 115.3(8) 3_655 .
O11 U2 U5 173.2(8) 1_455 .
O20 U2 U5 33.4(9) . .
O14 U2 U5 101.6(6) 1_455 .
U2 U2 U5 151.10(8) 3 .
U7 U2 U5 141.06(6) 1_455 .
O6 U2 U9 90.2(6) 4_545 .
O6 U2 U9 90.2(6) 1_565 .
O2 U2 U9 24.6(9) . .
O11 U2 U9 172.4(8) 3_655 .
O11 U2 U9 116.2(8) 1_455 .
O20 U2 U9 90.5(9) . .
O14 U2 U9 44.6(6) 1_455 .
U2 U2 U9 151.89(8) 3 .
U7 U2 U9 84.05(6) 1_455 .
U5 U2 U9 57.01(5) . .
O6 U2 K3 147.2(6) 4_545 1_565
O6 U2 K3 33.5(6) 1_565 1_565
O2 U2 K3 56.92(12) . 1_565
O11 U2 K3 116.3(3) 3_655 1_565
O11 U2 K3 116.4(3) 1_455 1_565
O20 U2 K3 75.2(5) . 1_565
O14 U2 K3 80.7(4) 1_455 1_565
U2 U2 K3 123.16(11) 3 1_565
U7 U2 K3 101.99(13) 1_455 1_565
U5 U2 K3 61.34(10) . 1_565
U9 U2 K3 61.21(13) . 1_565
O13 U3 O13 175.5(16) . 4
O13 U3 O1 91.0(8) . .
O13 U3 O1 91.0(8) 4 .
O13 U3 O3 90.3(9) . .
O13 U3 O3 90.3(9) 4 .
O1 U3 O3 146.2(9) . .
O13 U3 O23 92.2(8) . .
O13 U3 O23 92.2(8) 4 .
O1 U3 O23 73.6(11) . .
O3 U3 O23 72.6(10) . .
O13 U3 O21 88.5(9) . .
O13 U3 O21 88.5(9) 4 .
O1 U3 O21 66.3(10) . .
O3 U3 O21 147.5(9) . .
O23 U3 O21 140.0(11) . .
O13 U3 O10 88.0(8) . .
O13 U3 O10 88.0(8) 4 .
O1 U3 O10 143.2(13) . .
O3 U3 O10 70.6(12) . .
O23 U3 O10 143.2(14) . .
O21 U3 O10 76.8(13) . .
O13 U3 U1 89.0(8) . .
O13 U3 U1 89.0(8) 4 .
O1 U3 U1 179.6(7) . .
O3 U3 U1 33.4(5) . .
O23 U3 U1 105.9(8) . .
O21 U3 U1 114.1(7) . .
O10 U3 U1 37.3(11) . .
O13 U3 U5 91.4(9) . .
O13 U3 U5 91.4(9) 4 .
O1 U3 U5 114.5(7) . .
O3 U3 U5 31.7(5) . .
O23 U3 U5 40.9(8) . .
O21 U3 U5 179.2(7) . .
O10 U3 U5 102.3(11) . .
U1 U3 U5 65.06(4) . .
O13 U3 U7 89.7(9) . .
O13 U3 U7 89.7(9) 4 .
O1 U3 U7 33.4(7) . .
O3 U3 U7 179.6(5) . .
O23 U3 U7 107.1(8) . .
O21 U3 U7 32.9(7) . .
O10 U3 U7 109.7(11) . .
U1 U3 U7 147.01(5) . .
U5 U3 U7 147.93(6) . .
O13 U3 U10 91.7(8) . .
O13 U3 U10 91.7(8) 4 .
O1 U3 U10 22.9(7) . .
O3 U3 U10 123.3(5) . .
O23 U3 U10 50.8(8) . .
O21 U3 U10 89.2(7) . .
O10 U3 U10 166.0(11) . .
U1 U3 U10 156.70(5) . .
U5 U3 U10 91.64(5) . .
U7 U3 U10 56.30(5) . .
O13 U3 K1 147.2(9) . .
O13 U3 K1 34.5(9) 4 .
O1 U3 K1 56.48(13) . .
O3 U3 K1 118.5(2) . .
O23 U3 K1 82.9(5) . .
O21 U3 K1 75.4(4) . .
O10 U3 K1 115.0(4) . .
U1 U3 K1 123.53(12) . .
U5 U3 K1 105.00(14) . .
U7 U3 K1 61.39(13) . .
U10 U3 K1 60.26(12) . .
O7 U4 O7 180.000(7) . 3_656
O7 U4 O5 90.000(10) . .
O7 U4 O5 90.000(6) 3_656 .
O7 U4 O5 90.000(7) . 3_656
O7 U4 O5 90.000(8) 3_656 3_656
O5 U4 O5 180.000(2) . 3_656
O7 U4 O25 90.000(6) . 3_656
O7 U4 O25 90.000(10) 3_656 3_656
O5 U4 O25 113.9(9) . 3_656
O5 U4 O25 66.1(9) 3_656 3_656
O7 U4 O25 90.000(8) . .
O7 U4 O25 90.000(8) 3_656 .
O5 U4 O25 66.1(9) . .
O5 U4 O25 113.9(9) 3_656 .
O25 U4 O25 180.0(13) 3_656 .
O7 U4 O22 90.000(5) . .
O7 U4 O22 90.000(5) 3_656 .
O5 U4 O22 60.9(12) . .
O5 U4 O22 119.1(12) 3_656 .
O25 U4 O22 53.0(12) 3_656 .
O25 U4 O22 127.0(12) . .
O7 U4 O22 90.000(5) . 3_656
O7 U4 O22 90.000(5) 3_656 3_656
O5 U4 O22 119.1(12) . 3_656
O5 U4 O22 60.9(12) 3_656 3_656
O25 U4 O22 127.0(12) 3_656 3_656
O25 U4 O22 53.0(12) . 3_656
O22 U4 O22 180.000(5) . 3_656
O7 U4 B2 90.000(3) . .
O7 U4 B2 90.000(9) 3_656 .
O5 U4 B2 89.6(11) . .
O5 U4 B2 90.4(11) 3_656 .
O25 U4 B2 24.3(11) 3_656 .
O25 U4 B2 155.7(11) . .
O22 U4 B2 28.7(13) . .
O22 U4 B2 151.3(13) 3_656 .
O7 U4 B2 90.000(8) . 3_656
O7 U4 B2 90.000(5) 3_656 3_656
O5 U4 B2 90.4(11) . 3_656
O5 U4 B2 89.6(11) 3_656 3_656
O25 U4 B2 155.7(11) 3_656 3_656
O25 U4 B2 24.3(11) . 3_656
O22 U4 B2 151.3(13) . 3_656
O22 U4 B2 28.7(13) 3_656 3_656
B2 U4 B2 180.000(4) . 3_656
O7 U4 U6 90.000(8) . 3_656
O7 U4 U6 90.000(8) 3_656 3_656
O5 U4 U6 149.7(6) . 3_656
O5 U4 U6 30.3(6) 3_656 3_656
O25 U4 U6 35.8(7) 3_656 3_656
O25 U4 U6 144.2(7) . 3_656
O22 U4 U6 88.8(10) . 3_656
O22 U4 U6 91.2(10) 3_656 3_656
B2 U4 U6 60.1(9) . 3_656
B2 U4 U6 119.9(9) 3_656 3_656
O7 U4 U6 90.000(8) . .
O7 U4 U6 90.000(8) 3_656 .
O5 U4 U6 30.3(6) . .
O5 U4 U6 149.7(6) 3_656 .
O25 U4 U6 144.2(7) 3_656 .
O25 U4 U6 35.8(7) . .
O22 U4 U6 91.2(10) . .
O22 U4 U6 88.8(10) 3_656 .
B2 U4 U6 119.9(9) . .
B2 U4 U6 60.1(9) 3_656 .
U6 U4 U6 180.0 3_656 .
O9 U5 O9 175.2(17) . 4
O9 U5 O3 90.4(7) . .
O9 U5 O3 90.4(7) 4 .
O9 U5 O20 91.7(8) . .
O9 U5 O20 91.7(8) 4 .
O3 U5 O20 125.1(11) . .
O9 U5 O26 87.6(8) . .
O9 U5 O26 87.6(8) 4 .
O3 U5 O26 102.2(10) . .
O20 U5 O26 132.7(12) . .
O9 U5 O2 89.2(8) . .
O9 U5 O2 89.2(8) 4 .
O3 U5 O2 170.4(11) . .
O20 U5 O2 64.5(12) . .
O26 U5 O2 68.2(11) . .
O9 U5 O23 92.3(8) . .
O9 U5 O23 92.3(8) 4 .
O3 U5 O23 67.6(8) . .
O20 U5 O23 57.4(10) . .
O26 U5 O23 169.9(10) . .
O2 U5 O23 121.9(10) . .
O9 U5 B1 92.3(8) . .
O9 U5 B1 92.3(8) 4 .
O3 U5 B1 95.8(9) . .
O20 U5 B1 29.3(10) . .
O26 U5 B1 162.0(10) . .
O2 U5 B1 93.8(10) . .
O23 U5 B1 28.1(7) . .
O9 U5 U9 88.1(8) . .
O9 U5 U9 88.1(8) 4 .
O3 U5 U9 138.6(6) . .
O20 U5 U9 96.3(9) . .
O26 U5 U9 36.4(8) . .
O2 U5 U9 31.8(8) . .
O23 U5 U9 153.8(6) . .
B1 U5 U9 125.6(6) . .
O9 U5 U3 91.6(8) . .
O9 U5 U3 91.6(8) 4 .
O3 U5 U3 31.6(6) . .
O20 U5 U3 93.5(9) . .
O26 U5 U3 133.8(8) . .
O2 U5 U3 158.0(8) . .
O23 U5 U3 36.0(6) . .
B1 U5 U3 64.2(6) . .
U9 U5 U3 170.20(7) . .
O9 U5 U2 90.5(7) . .
O9 U5 U2 90.5(7) 4 .
O3 U5 U2 159.3(6) . .
O20 U5 U2 34.3(9) . .
O26 U5 U2 98.4(8) . .
O2 U5 U2 30.2(8) . .
O23 U5 U2 91.7(6) . .
B1 U5 U2 63.6(6) . .
U9 U5 U2 62.05(6) . .
U3 U5 U2 127.74(7) . .
O9 U5 K5 32.9(8) . 1_565
O9 U5 K5 147.7(8) 4 1_565
O3 U5 K5 57.52(17) . 1_565
O20 U5 K5 109.0(4) . 1_565
O26 U5 K5 95.4(5) . 1_565
O2 U5 K5 121.7(2) . 1_565
O23 U5 K5 79.3(4) . 1_565
B1 U5 K5 94.2(4) . 1_565
U9 U5 K5 112.9(2) . 1_565
U3 U5 K5 63.46(19) . 1_565
U2 U5 K5 120.63(15) . 1_565
O17 U6 O17 177.1(19) . 4
O17 U6 O5 89.0(8) . .
O17 U6 O5 89.0(8) 4 .
O17 U6 O4 91.3(9) . .
O17 U6 O4 91.3(9) 4 .
O5 U6 O4 155.4(9) . .
O17 U6 O25 90.6(10) . .
O17 U6 O25 90.6(10) 4 .
O5 U6 O25 67.8(10) . .
O4 U6 O25 87.6(9) . .
O17 U6 O24 89.9(9) . .
O17 U6 O24 89.9(9) 4 .
O5 U6 O24 135.2(11) . .
O4 U6 O24 69.3(10) . .
O25 U6 O24 156.9(10) . .
O17 U6 O12 88.7(10) . .
O17 U6 O12 88.7(10) 4 .
O5 U6 O12 69.5(12) . .
O4 U6 O12 135.1(11) . .
O25 U6 O12 137.3(11) . .
O24 U6 O12 65.7(12) . .
O17 U6 B4 89.2(10) . .
O17 U6 B4 89.2(10) 4 .
O5 U6 B4 104.3(14) . .
O4 U6 B4 100.3(14) . .
O25 U6 B4 172.1(14) . .
O24 U6 B4 30.9(13) . .
O12 U6 B4 34.8(15) . .
O17 U6 U8 90.8(8) . 3_756
O17 U6 U8 90.8(8) 4 3_756
O5 U6 U8 172.1(7) . 3_756
O4 U6 U8 32.5(6) . 3_756
O25 U6 U8 120.1(7) . 3_756
O24 U6 U8 36.9(8) . 3_756
O12 U6 U8 102.6(9) . 3_756
B4 U6 U8 67.8(12) . 3_756
O17 U6 U4 89.8(9) . .
O17 U6 U4 89.8(9) 4 .
O5 U6 U4 31.4(7) . .
O4 U6 U4 124.0(6) . .
O25 U6 U4 36.4(6) . .
O24 U6 U4 166.6(8) . .
O12 U6 U4 100.9(9) . .
B4 U6 U4 135.7(12) . .
U8 U6 U4 156.51(7) 3_756 .
O17 U6 U1 88.6(9) . .
O17 U6 U1 88.6(9) 4 .
O5 U6 U1 31.3(7) . .
O4 U6 U1 173.3(6) . .
O25 U6 U1 99.1(6) . .
O24 U6 U1 104.0(8) . .
O12 U6 U1 38.2(9) . .
B4 U6 U1 73.0(12) . .
U8 U6 U1 140.82(7) 3_756 .
U4 U6 U1 62.67(4) . .
O17 U6 U9 91.4(9) . 3_656
O17 U6 U9 91.4(9) 4 3_656
O5 U6 U9 131.3(7) . 3_656
O4 U6 U9 24.1(6) . 3_656
O25 U6 U9 63.5(6) . 3_656
O24 U6 U9 93.4(8) . 3_656
O12 U6 U9 159.2(9) . 3_656
B4 U6 U9 124.4(12) . 3_656
U8 U6 U9 56.59(5) 3_756 3_656
U4 U6 U9 99.92(6) . 3_656
U1 U6 U9 162.59(7) . 3_656
O16 U7 O16 174.9(17) . 4
O16 U7 O21 92.4(9) . .
O16 U7 O21 92.4(9) 4 .
O16 U7 O11 89.0(8) . .
O16 U7 O11 89.0(8) 4 .
O21 U7 O11 132.2(11) . .
O16 U7 O27 87.7(8) . .
O16 U7 O27 87.7(8) 4 .
O21 U7 O27 135.2(12) . .
O11 U7 O27 92.7(12) . .
O16 U7 O1 90.2(8) . .
O16 U7 O1 90.2(8) 4 .
O21 U7 O1 67.2(10) . .
O11 U7 O1 160.6(10) . .
O27 U7 O1 67.9(11) . .
O16 U7 O14 91.9(7) . .
O16 U7 O14 91.9(7) 4 .
O21 U7 O14 60.2(10) . .
O11 U7 O14 71.9(10) . .
O27 U7 O14 164.6(11) . .
O1 U7 O14 127.5(10) . .
O16 U7 B3 92.5(8) . .
O16 U7 B3 92.5(8) 4 .
O21 U7 B3 27.5(12) . .
O11 U7 B3 104.7(12) . .
O27 U7 B3 162.6(13) . .
O1 U7 B3 94.7(11) . .
O14 U7 B3 32.8(11) . .
O16 U7 U10 88.8(7) . .
O16 U7 U10 88.8(7) 4 .
O21 U7 U10 100.0(8) . .
O11 U7 U10 127.9(8) . .
O27 U7 U10 35.2(9) . .
O1 U7 U10 32.7(7) . .
O14 U7 U10 160.2(7) . .
B3 U7 U10 127.4(9) . .
O16 U7 U3 91.5(8) . .
O16 U7 U3 91.5(8) 4 .
O21 U7 U3 36.1(8) . .
O11 U7 U3 168.2(8) . .
O27 U7 U3 99.1(9) . .
O1 U7 U3 31.2(7) . .
O14 U7 U3 96.3(7) . .
B3 U7 U3 63.5(9) . .
U10 U7 U3 63.89(5) . .
O16 U7 U2 90.4(7) . 1_655
O16 U7 U2 90.4(7) 4 1_655
O21 U7 U2 98.5(8) . 1_655
O11 U7 U2 33.6(8) . 1_655
O27 U7 U2 126.3(9) . 1_655
O1 U7 U2 165.8(7) . 1_655
O14 U7 U2 38.3(7) . 1_655
B3 U7 U2 71.1(9) . 1_655
U10 U7 U2 161.49(7) . 1_655
U3 U7 U2 134.62(7) . 1_655
O16 U7 K1 147.3(8) . .
O16 U7 K1 33.2(8) 4 .
O21 U7 K1 77.8(4) . .
O11 U7 K1 120.8(2) . .
O27 U7 K1 78.3(5) . .
O1 U7 K1 57.13(12) . .
O14 U7 K1 109.2(3) . .
B3 U7 K1 92.4(5) . .
U10 U7 K1 62.91(12) . .
U3 U7 K1 62.26(13) . .
U2 U7 K1 121.71(12) 1_655 .
O19 U8 O19 176.5(19) . 4
O19 U8 O4 90.0(9) . 3_756
O19 U8 O4 90.0(9) 4 3_756
O19 U8 O10 89.1(8) . .
O19 U8 O10 89.1(8) 4 .
O4 U8 O10 150.0(13) 3_756 .
O19 U8 O28 88.4(10) . .
O19 U8 O28 88.4(10) 4 .
O4 U8 O28 66.4(13) 3_756 .
O10 U8 O28 83.6(17) . .
O19 U8 O24 91.7(9) . 3_756
O19 U8 O24 91.7(9) 4 3_756
O4 U8 O24 69.0(12) 3_756 3_756
O10 U8 O24 141.0(16) . 3_756
O28 U8 O24 135.5(16) . 3_756
O19 U8 B4 91.7(10) . .
O19 U8 B4 91.7(10) 4 .
O4 U8 B4 99(2) 3_756 .
O10 U8 B4 111(2) . .
O28 U8 B4 166(3) . .
O24 U8 B4 30(2) 3_756 .
O19 U8 O12 91.1(10) . .
O19 U8 O12 91.1(10) 4 .
O4 U8 O12 138.3(11) 3_756 .
O10 U8 O12 71.7(15) . .
O28 U8 O12 155.2(15) . .
O24 U8 O12 69.3(14) 3_756 .
B4 U8 O12 39(2) . .
O19 U8 U9 89.1(9) . 1_655
O19 U8 U9 89.1(9) 4 1_655
O4 U8 U9 32.8(6) 3_756 1_655
O10 U8 U9 117.2(12) . 1_655
O28 U8 U9 33.6(12) . 1_655
O24 U8 U9 101.8(10) 3_756 1_655
B4 U8 U9 132(2) . 1_655
O12 U8 U9 171.1(9) . 1_655
O19 U8 U6 91.0(8) . 3_756
O19 U8 U6 91.0(8) 4 3_756
O4 U8 U6 32.7(6) 3_756 3_756
O10 U8 U6 177.3(12) . 3_756
O28 U8 U6 99.1(12) . 3_756
O24 U8 U6 36.3(10) 3_756 3_756
B4 U8 U6 67(2) . 3_756
O12 U8 U6 105.6(9) . 3_756
U9 U8 U6 65.50(7) 1_655 3_756
O19 U8 U1 90.1(9) . .
O19 U8 U1 90.1(9) 4 .
O4 U8 U1 175.2(6) 3_756 .
O10 U8 U1 34.8(12) . .
O28 U8 U1 118.3(12) . .
O24 U8 U1 106.2(10) 3_756 .
B4 U8 U1 76(2) . .
O12 U8 U1 36.9(9) . .
U9 U8 U1 151.96(8) 1_655 .
U6 U8 U1 142.54(8) 3_756 .
O19 U8 K2 33.0(9) . 3_756
O19 U8 K2 147.1(9) 4 3_756
O4 U8 K2 57.07(14) 3_756 3_756
O10 U8 K2 118.0(4) . 3_756
O28 U8 K2 77.4(6) . 3_756
O24 U8 K2 78.9(6) 3_756 3_756
B4 U8 K2 95.2(12) . 3_756
O12 U8 K2 114.0(4) . 3_756
U9 U8 K2 62.76(16) 1_655 3_756
U6 U8 K2 62.82(14) 3_756 3_756
U1 U8 K2 122.81(14) . 3_756
O18 U9 O18 176.7(17) . 4
O18 U9 O2 91.6(9) . .
O18 U9 O2 91.6(9) 4 .
O18 U9 O28 88.7(8) . 1_455
O18 U9 O28 88.7(8) 4 1_455
O2 U9 O28 119.9(13) . 1_455
O18 U9 O4 88.5(9) . 3_656
O18 U9 O4 88.5(9) 4 3_656
O2 U9 O4 170.6(11) . 3_656
O28 U9 O4 69.5(12) 1_455 3_656
O18 U9 O26 91.0(8) . .
O18 U9 O26 91.0(8) 4 .
O2 U9 O26 72.1(12) . .
O28 U9 O26 168.0(14) 1_455 .
O4 U9 O26 98.5(11) 3_656 .
O18 U9 O14 90.2(8) . 1_455
O18 U9 O14 90.2(8) 4 1_455
O2 U9 O14 63.7(10) . 1_455
O28 U9 O14 56.2(12) 1_455 1_455
O4 U9 O14 125.7(8) 3_656 1_455
O26 U9 O14 135.8(11) . 1_455
O18 U9 B3 89.3(7) . 1_455
O18 U9 B3 89.3(7) 4 1_455
O2 U9 B3 94.3(11) . 1_455
O28 U9 B3 25.6(11) 1_455 1_455
O4 U9 B3 95.1(10) 3_656 1_455
O26 U9 B3 166.4(12) . 1_455
O14 U9 B3 30.6(10) 1_455 1_455
O18 U9 U8 88.3(8) . 1_455
O18 U9 U8 88.3(8) 4 1_455
O2 U9 U8 156.1(8) . 1_455
O28 U9 U8 36.2(10) 1_455 1_455
O4 U9 U8 33.3(6) 3_656 1_455
O26 U9 U8 131.8(9) . 1_455
O14 U9 U8 92.4(6) 1_455 1_455
B3 U9 U8 61.8(8) 1_455 1_455
O18 U9 U5 91.6(8) . .
O18 U9 U5 91.6(8) 4 .
O2 U9 U5 35.5(8) . .
O28 U9 U5 155.4(10) 1_455 .
O4 U9 U5 135.1(6) 3_656 .
O26 U9 U5 36.6(9) . .
O14 U9 U5 99.2(6) 1_455 .
B3 U9 U5 129.8(8) 1_455 .
U8 U9 U5 168.41(8) 1_455 .
O18 U9 U2 91.2(8) . .
O18 U9 U2 91.2(8) 4 .
O2 U9 U2 25.4(8) . .
O28 U9 U2 94.5(10) 1_455 .
O4 U9 U2 164.0(6) 3_656 .
O26 U9 U2 97.5(9) . .
O14 U9 U2 38.3(6) 1_455 .
B3 U9 U2 68.9(8) 1_455 .
U8 U9 U2 130.65(8) 1_455 .
U5 U9 U2 60.94(5) . .
O18 U9 U6 89.0(8) . 3_656
O18 U9 U6 89.0(8) 4 3_656
O2 U9 U6 146.0(8) . 3_656
O28 U9 U6 94.1(10) 1_455 3_656
O4 U9 U6 24.6(6) 3_656 3_656
O26 U9 U6 73.9(9) . 3_656
O14 U9 U6 150.3(6) 1_455 3_656
B3 U9 U6 119.7(8) 1_455 3_656
U8 U9 U6 57.91(6) 1_455 3_656
U5 U9 U6 110.50(7) . 3_656
U2 U9 U6 171.44(7) . 3_656
O15 U10 O15 180.0 . 3_655
O15 U10 O1 90.000(1) . 3_655
O15 U10 O1 90.000(1) 3_655 3_655
O15 U10 O1 90.000(1) . .
O15 U10 O1 90.000(1) 3_655 .
O1 U10 O1 180.0(12) 3_655 .
O15 U10 O27 90.0 . .
O15 U10 O27 90.0 3_655 .
O1 U10 O27 107.6(12) 3_655 .
O1 U10 O27 72.4(12) . .
O15 U10 O27 90.0 . 3_655
O15 U10 O27 90.0 3_655 3_655
O1 U10 O27 72.4(12) 3_655 3_655
O1 U10 O27 107.6(12) . 3_655
O27 U10 O27 180.0(17) . 3_655
O15 U10 U7 90.000(1) . 3_655
O15 U10 U7 90.000(1) 3_655 3_655
O1 U10 U7 36.3(8) 3_655 3_655
O1 U10 U7 143.7(8) . 3_655
O27 U10 U7 143.9(9) . 3_655
O27 U10 U7 36.1(9) 3_655 3_655
O15 U10 U7 90.000(1) . .
O15 U10 U7 90.000(1) 3_655 .
O1 U10 U7 143.7(8) 3_655 .
O1 U10 U7 36.3(8) . .
O27 U10 U7 36.1(9) . .
O27 U10 U7 143.9(9) 3_655 .
U7 U10 U7 180.00(8) 3_655 .
O15 U10 U3 90.000(1) . 3_655
O15 U10 U3 90.000(2) 3_655 3_655
O1 U10 U3 23.5(8) 3_655 3_655
O1 U10 U3 156.5(8) . 3_655
O27 U10 U3 84.0(9) . 3_655
O27 U10 U3 96.0(9) 3_655 3_655
U7 U10 U3 59.82(4) 3_655 3_655
U7 U10 U3 120.18(4) . 3_655
O15 U10 U3 90.000(1) . .
O15 U10 U3 90.000(1) 3_655 .
O1 U10 U3 156.5(8) 3_655 .
O1 U10 U3 23.5(8) . .
O27 U10 U3 96.0(9) . .
O27 U10 U3 84.0(9) 3_655 .
U7 U10 U3 120.18(4) 3_655 .
U7 U10 U3 59.82(4) . .
U3 U10 U3 180.00(5) 3_655 .
O15 U10 K1 147.07(11) . 3_645
O15 U10 K1 32.93(11) 3_655 3_645
O1 U10 K1 57.13(12) 3_655 3_645
O1 U10 K1 122.87(12) . 3_645
O27 U10 K1 101.2(5) . 3_645
O27 U10 K1 78.8(5) 3_655 3_645
U7 U10 K1 62.82(12) 3_655 3_645
U7 U10 K1 117.18(12) . 3_645
U3 U10 K1 61.02(13) 3_655 3_645
U3 U10 K1 118.98(13) . 3_645
O15 U10 K1 32.93(11) . 1_565
O15 U10 K1 147.07(11) 3_655 1_565
O1 U10 K1 122.87(12) 3_655 1_565
O1 U10 K1 57.13(12) . 1_565
O27 U10 K1 78.8(5) . 1_565
O27 U10 K1 101.2(5) 3_655 1_565
U7 U10 K1 117.18(12) 3_655 1_565
U7 U10 K1 62.82(12) . 1_565
U3 U10 K1 118.98(13) 3_655 1_565
U3 U10 K1 61.02(13) . 1_565
K1 U10 K1 180.0 3_645 1_565
O15 K1 O15 72.1(14) 1_545 3_655
O15 K1 O16 126.5(7) 1_545 4
O15 K1 O16 84.0(8) 3_655 4
O15 K1 O16 84.0(8) 1_545 1_545
O15 K1 O16 126.5(7) 3_655 1_545
O16 K1 O16 72.8(13) 4 1_545
O15 K1 O13 138.6(7) 1_545 4
O15 K1 O13 93.8(8) 3_655 4
O16 K1 O13 88.7(9) 4 4
O16 K1 O13 131.8(8) 1_545 4
O15 K1 O13 93.8(8) 1_545 1_545
O15 K1 O13 138.6(7) 3_655 1_545
O16 K1 O13 131.8(8) 4 1_545
O16 K1 O13 88.7(9) 1_545 1_545
O13 K1 O13 71.1(13) 4 1_545
O15 K1 O1 52.8(8) 1_545 1_545
O15 K1 O1 124.9(9) 3_655 1_545
O16 K1 O1 128.8(9) 4 1_545
O16 K1 O1 56.0(8) 1_545 1_545
O13 K1 O1 124.5(9) 4 1_545
O13 K1 O1 53.5(8) 1_545 1_545
O15 K1 O1 124.9(9) 1_545 .
O15 K1 O1 52.8(8) 3_655 .
O16 K1 O1 56.0(8) 4 .
O16 K1 O1 128.8(9) 1_545 .
O13 K1 O1 53.5(8) 4 .
O13 K1 O1 124.5(9) 1_545 .
O1 K1 O1 175.1(11) 1_545 .
O15 K1 K10 64.2(8) 1_545 3_645
O15 K1 K10 64.2(8) 3_655 3_645
O16 K1 K10 62.3(9) 4 3_645
O16 K1 K10 62.3(9) 1_545 3_645
O13 K1 K10 144.0(7) 4 3_645
O13 K1 K10 144.0(7) 1_545 3_645
O1 K1 K10 91.2(5) 1_545 3_645
O1 K1 K10 91.2(5) . 3_645
O15 K1 K10 61.1(8) 1_545 .
O15 K1 K10 61.1(8) 3_655 .
O16 K1 K10 141.2(7) 4 .
O16 K1 K10 141.2(7) 1_545 .
O13 K1 K10 77.9(9) 4 .
O13 K1 K10 77.9(9) 1_545 .
O1 K1 K10 87.6(5) 1_545 .
O1 K1 K10 87.6(5) . .
K10 K1 K10 110.7(12) 3_645 .
O15 K1 K9 132.5(7) 1_545 1_655
O15 K1 K9 132.5(7) 3_655 1_655
O16 K1 K9 48.5(7) 4 1_655
O16 K1 K9 48.5(7) 1_545 1_655
O13 K1 K9 85.9(8) 4 1_655
O13 K1 K9 85.9(8) 1_545 1_655
O1 K1 K9 92.1(5) 1_545 1_655
O1 K1 K9 92.1(5) . 1_655
K10 K1 K9 89.2(13) 3_645 1_655
K10 K1 K9 160.0(12) . 1_655
O15 K1 U7 132.4(6) 1_545 .
O15 K1 U7 71.7(6) 3_655 .
O16 K1 U7 20.8(6) 4 .
O16 K1 U7 93.6(7) 1_545 .
O13 K1 U7 73.4(6) 4 .
O13 K1 U7 133.8(6) 1_545 .
O1 K1 U7 149.6(6) 1_545 .
O1 K1 U7 35.3(5) . .
K10 K1 U7 72.7(5) 3_645 .
K10 K1 U7 121.99(18) . .
K9 K1 U7 62.8(3) 1_655 .
O18 K2 O18 73.7(12) 3_656 2_646
O18 K2 O19 83.8(9) 3_656 3_756
O18 K2 O19 127.3(9) 2_646 3_756
O18 K2 O19 127.3(9) 3_656 2_746
O18 K2 O19 83.8(9) 2_646 2_746
O19 K2 O19 73.0(13) 3_756 2_746
O18 K2 O17 140.7(9) 3_656 4_545
O18 K2 O17 95.0(9) 2_646 4_545
O19 K2 O17 129.2(10) 3_756 4_545
O19 K2 O17 87.2(9) 2_746 4_545
O18 K2 O17 95.0(9) 3_656 .
O18 K2 O17 140.7(9) 2_646 .
O19 K2 O17 87.2(9) 3_756 .
O19 K2 O17 129.2(10) 2_746 .
O17 K2 O17 69.9(14) 4_545 .
O18 K2 K11 67.7(10) 3_656 3_646
O18 K2 K11 67.7(10) 2_646 3_646
O19 K2 K11 143.1(7) 3_756 3_646
O19 K2 K11 143.1(7) 2_746 3_646
O17 K2 K11 73.1(11) 4_545 3_646
O17 K2 K11 73.1(11) . 3_646
O18 K2 O4 126.7(8) 3_656 1_545
O18 K2 O4 53.0(7) 2_646 1_545
O19 K2 O4 127.0(8) 3_756 1_545
O19 K2 O4 54.0(8) 2_746 1_545
O17 K2 O4 54.8(8) 4_545 1_545
O17 K2 O4 124.6(8) . 1_545
K11 K2 O4 89.5(5) 3_646 1_545
O18 K2 O4 53.0(7) 3_656 .
O18 K2 O4 126.7(8) 2_646 .
O19 K2 O4 54.0(7) 3_756 .
O19 K2 O4 127.0(8) 2_746 .
O17 K2 O4 124.6(8) 4_545 .
O17 K2 O4 54.8(8) . .
K11 K2 O4 89.5(4) 3_646 .
O4 K2 O4 179.0(9) 1_545 .
O18 K2 U8 71.0(6) 3_656 3_756
O18 K2 U8 133.0(6) 2_646 3_756
O19 K2 U8 20.6(6) 3_756 3_756
O19 K2 U8 93.6(7) 2_746 3_756
O17 K2 U8 131.9(8) 4_545 3_756
O17 K2 U8 72.9(7) . 3_756
K11 K2 U8 122.84(16) 3_646 3_756
O4 K2 U8 147.6(5) 1_545 3_756
O4 K2 U8 33.4(4) . 3_756
O18 K2 U8 133.0(6) 3_656 3_746
O18 K2 U8 71.0(6) 2_646 3_746
O19 K2 U8 93.6(7) 3_756 3_746
O19 K2 U8 20.6(6) 2_746 3_746
O17 K2 U8 72.9(7) 4_545 3_746
O17 K2 U8 131.9(8) . 3_746
K11 K2 U8 122.84(16) 3_646 3_746
O4 K2 U8 33.4(4) 1_545 3_746
O4 K2 U8 147.6(5) . 3_746
U8 K2 U8 114.1(3) 3_756 3_746
O18 K2 U9 20.1(6) 3_656 3_656
O18 K2 U9 93.8(6) 2_646 3_656
O19 K2 U9 71.0(7) 3_756 3_656
O19 K2 U9 132.3(7) 2_746 3_656
O17 K2 U9 140.3(7) 4_545 3_656
O17 K2 U9 79.0(7) . 3_656
K11 K2 U9 74.7(6) 3_646 3_656
O4 K2 U9 146.8(5) 1_545 3_656
O4 K2 U9 32.9(4) . 3_656
U8 K2 U9 54.60(6) 3_756 3_656
U8 K2 U9 145.9(3) 3_746 3_656
O9 K3 O9 73.4(10) 4 1_545
O9 K3 O6 135.7(8) 4 .
O9 K3 O6 91.1(7) 1_545 .
O9 K3 O6 91.1(7) 4 4_545
O9 K3 O6 135.7(8) 1_545 4_545
O6 K3 O6 71.4(10) . 4_545
O9 K3 O18 84.5(8) 4 4
O9 K3 O18 126.7(8) 1_545 4
O6 K3 O18 134.4(7) . 4
O6 K3 O18 91.3(7) 4_545 4
O9 K3 O18 126.7(8) 4 1_545
O9 K3 O18 84.5(7) 1_545 1_545
O6 K3 O18 91.3(7) . 1_545
O6 K3 O18 134.4(7) 4_545 1_545
O18 K3 O18 70.9(11) 4 1_545
O9 K3 K9 142.7(5) 4 .
O9 K3 K9 142.7(5) 1_545 .
O6 K3 K9 68.0(8) . .
O6 K3 K9 68.0(8) 4_545 .
O18 K3 K9 66.3(9) 4 .
O18 K3 K9 66.3(9) 1_545 .
O9 K3 O2 128.9(8) 4 1_545
O9 K3 O2 55.6(7) 1_545 1_545
O6 K3 O2 53.9(7) . 1_545
O6 K3 O2 125.2(7) 4_545 1_545
O18 K3 O2 123.7(8) 4 1_545
O18 K3 O2 52.8(8) 1_545 1_545
K9 K3 O2 87.6(6) . 1_545
O9 K3 O2 55.6(7) 4 .
O9 K3 O2 128.9(8) 1_545 .
O6 K3 O2 125.2(7) . .
O6 K3 O2 53.9(7) 4_545 .
O18 K3 O2 52.8(8) 4 .
O18 K3 O2 123.7(8) 1_545 .
K9 K3 O2 87.6(6) . .
O2 K3 O2 175.1(12) 1_545 .
O9 K3 K10 64.5(10) 4 .
O9 K3 K10 64.5(10) 1_545 .
O6 K3 K10 71.3(9) . .
O6 K3 K10 71.3(9) 4_545 .
O18 K3 K10 143.4(6) 4 .
O18 K3 K10 143.4(6) 1_545 .
K9 K3 K10 129.4(14) . .
O2 K3 K10 92.0(6) 1_545 .
O2 K3 K10 92.0(6) . .
O9 K3 K11 66.1(9) 4 .
O9 K3 K11 66.1(9) 1_545 .
O6 K3 K11 144.1(5) . .
O6 K3 K11 144.1(5) 4_545 .
O18 K3 K11 60.6(9) 4 .
O18 K3 K11 60.6(9) 1_545 .
K9 K3 K11 113.5(14) . .
O2 K3 K11 90.3(5) 1_545 .
O2 K3 K11 90.3(5) . .
K10 K3 K11 117.2(14) . .
O9 K3 U5 20.3(5) 4 .
O9 K3 U5 93.7(5) 1_545 .
O6 K3 U5 136.6(6) . .
O6 K3 U5 75.4(5) 4_545 .
O18 K3 U5 72.4(5) 4 .
O18 K3 U5 132.1(6) 1_545 .
K9 K3 U5 122.85(13) . .
O2 K3 U5 149.3(6) 1_545 .
O2 K3 U5 35.3(5) . .
K10 K3 U5 72.1(5) . .
K11 K3 U5 74.9(5) . .
O7 K4 O7 71.5(13) 1_545 3_656
O7 K4 O17 129.9(8) 1_545 .
O7 K4 O17 87.3(8) 3_656 .
O7 K4 O17 87.3(8) 1_545 4_545
O7 K4 O17 129.9(8) 3_656 4_545
O17 K4 O17 72.0(14) . 4_545
O7 K4 O8 93.4(7) 1_545 1_545
O7 K4 O8 138.2(6) 3_656 1_545
O17 K4 O8 128.6(9) . 1_545
O17 K4 O8 86.2(9) 4_545 1_545
O7 K4 O8 138.2(6) 1_545 4
O7 K4 O8 93.4(7) 3_656 4
O17 K4 O8 86.2(9) . 4
O17 K4 O8 128.6(9) 4_545 4
O8 K4 O8 71.9(11) 1_545 4
O7 K4 K8 144.0(6) 1_545 .
O7 K4 K8 144.0(6) 3_656 .
O17 K4 K8 64.8(9) . .
O17 K4 K8 64.8(9) 4_545 .
O8 K4 K8 63.8(7) 1_545 .
O8 K4 K8 63.8(7) 4 .
O7 K4 O5 126.1(8) 1_545 .
O7 K4 O5 54.6(8) 3_656 .
O17 K4 O5 52.7(8) . .
O17 K4 O5 124.8(9) 4_545 .
O8 K4 O5 126.7(7) 1_545 .
O8 K4 O5 54.8(7) 4 .
K8 K4 O5 89.5(5) . .
O7 K4 O5 54.6(8) 1_545 1_545
O7 K4 O5 126.1(8) 3_656 1_545
O17 K4 O5 124.8(9) . 1_545
O17 K4 O5 52.7(8) 4_545 1_545
O8 K4 O5 54.8(7) 1_545 1_545
O8 K4 O5 126.7(7) 4 1_545
K8 K4 O5 89.5(5) . 1_545
O5 K4 O5 177.4(9) . 1_545
O7 K4 K11 64.2(8) 1_545 3_646
O7 K4 K11 64.2(8) 3_656 3_646
O17 K4 K11 65.7(10) . 3_646
O17 K4 K11 65.7(10) 4_545 3_646
O8 K4 K11 143.7(5) 1_545 3_646
O8 K4 K11 143.7(5) 4 3_646
K8 K4 K11 117.6(12) . 3_646
O5 K4 K11 89.2(5) . 3_646
O5 K4 K11 89.2(5) 1_545 3_646
O7 K4 K11 61.1(8) 1_545 .
O7 K4 K11 61.1(8) 3_656 .
O17 K4 K11 142.9(7) . .
O17 K4 K11 142.9(7) 4_545 .
O8 K4 K11 77.4(9) 1_545 .
O8 K4 K11 77.4(9) 4 .
K8 K4 K11 131.4(12) . .
O5 K4 K11 91.2(5) . .
O5 K4 K11 91.2(5) 1_545 .
K11 K4 K11 111.0(11) 3_646 .
O7 K4 U4 21.1(6) 1_545 1_545
O7 K4 U4 92.7(7) 3_656 1_545
O17 K4 U4 133.9(7) . 1_545
O17 K4 U4 73.0(7) 4_545 1_545
O8 K4 U4 77.2(5) 1_545 1_545
O8 K4 U4 139.7(5) 4 1_545
K8 K4 U4 122.96(14) . 1_545
O5 K4 U4 147.3(6) . 1_545
O5 K4 U4 33.5(5) 1_545 1_545
K11 K4 U4 73.0(5) 3_646 1_545
K11 K4 U4 71.0(5) . 1_545
O9 K5 O9 73.7(10) 1_545 4
O9 K5 O8 143.2(9) 1_545 4
O9 K5 O8 96.2(7) 4 4
O9 K5 O8 96.2(7) 1_545 1_545
O9 K5 O8 143.2(9) 4 1_545
O8 K5 O8 70.7(10) 4 1_545
O9 K5 K7 142.4(5) 1_545 .
O9 K5 K7 142.4(5) 4 .
O8 K5 K7 61.5(6) 4 .
O8 K5 K7 61.5(6) 1_545 .
O9 K5 O13 88.8(8) 1_545 1_545
O9 K5 O13 131.4(8) 4 1_545
O8 K5 O13 121.6(8) 4 1_545
O8 K5 O13 82.3(7) 1_545 1_545
K7 K5 O13 60.1(7) . 1_545
O9 K5 O13 131.4(8) 1_545 4
O9 K5 O13 88.8(8) 4 4
O8 K5 O13 82.3(7) 4 4
O8 K5 O13 121.6(8) 1_545 4
K7 K5 O13 60.1(7) . 4
O13 K5 O13 69.3(13) 1_545 4
O9 K5 O3 54.6(6) 1_545 1_545
O9 K5 O3 128.2(7) 4 1_545
O8 K5 O3 125.4(7) 4 1_545
O8 K5 O3 54.7(6) 1_545 1_545
K7 K5 O3 88.4(4) . 1_545
O13 K5 O3 53.5(7) 1_545 1_545
O13 K5 O3 122.8(8) 4 1_545
O9 K5 O3 128.2(7) 1_545 .
O9 K5 O3 54.6(6) 4 .
O8 K5 O3 54.7(6) 4 .
O8 K5 O3 125.4(7) 1_545 .
K7 K5 O3 88.4(4) . .
O13 K5 O3 122.8(8) 1_545 .
O13 K5 O3 53.5(7) 4 .
O3 K5 O3 176.1(10) 1_545 .
O9 K5 K11 64.0(9) 1_545 .
O9 K5 K11 64.0(9) 4 .
O8 K5 K11 79.6(9) 4 .
O8 K5 K11 79.6(9) 1_545 .
K7 K5 K11 131.4(11) . .
O13 K5 K11 145.1(6) 1_545 .
O13 K5 K11 145.1(6) 4 .
O3 K5 K11 91.9(5) 1_545 .
O3 K5 K11 91.9(5) . .
O9 K5 U5 20.7(5) 1_545 1_545
O9 K5 U5 94.3(6) 4 1_545
O8 K5 U5 143.4(6) 4 1_545
O8 K5 U5 80.1(5) 1_545 1_545
K7 K5 U5 121.93(18) . 1_545
O13 K5 U5 73.9(6) 1_545 1_545
O13 K5 U5 132.9(7) 4 1_545
O3 K5 U5 33.9(4) 1_545 1_545
O3 K5 U5 148.8(5) . 1_545
K11 K5 U5 73.8(5) . 1_545
O9 K5 U5 94.3(6) 1_545 .
O9 K5 U5 20.7(5) 4 .
O8 K5 U5 80.1(5) 4 .
O8 K5 U5 143.4(6) 1_545 .
K7 K5 U5 121.93(18) . .
O13 K5 U5 132.9(7) 1_545 .
O13 K5 U5 73.9(6) 4 .
O3 K5 U5 148.8(5) 1_545 .
O3 K5 U5 33.9(4) . .
K11 K5 U5 73.8(5) . .
U5 K5 U5 115.0(3) 1_545 .
O16 K6 O16 72.6(14) 1_545 4
O16 K6 K6 142.3(7) 1_545 3_745
O16 K6 K6 142.3(7) 4 3_745
O16 K6 O6 98.4(8) 1_545 2_655
O16 K6 O6 144.9(9) 4 2_655
K6 K6 O6 61.4(7) 3_745 2_655
O16 K6 O6 144.9(9) 1_545 3_645
O16 K6 O6 98.4(8) 4 3_645
K6 K6 O6 61.4(7) 3_745 3_645
O6 K6 O6 69.3(11) 2_655 3_645
O16 K6 O6 128.3(9) 1_545 4_645
O16 K6 O6 87.3(8) 4 4_645
K6 K6 O6 60.5(6) 3_745 4_645
O6 K6 O6 121.9(7) 2_655 4_645
O6 K6 O6 83.6(8) 3_645 4_645
O16 K6 O6 87.3(8) 1_545 1_655
O16 K6 O6 128.3(9) 4 1_655
K6 K6 O6 60.5(6) 3_745 1_655
O6 K6 O6 83.6(8) 2_655 1_655
O6 K6 O6 121.9(7) 3_645 1_655
O6 K6 O6 68.6(10) 4_645 1_655
O16 K6 K9 62.1(9) 1_545 1_655
O16 K6 K9 62.1(9) 4 1_655
K6 K6 K9 114.4(12) 3_745 1_655
O6 K6 K9 143.8(6) 2_655 1_655
O6 K6 K9 143.8(6) 3_645 1_655
O6 K6 K9 66.4(9) 4_645 1_655
O6 K6 K9 66.4(9) 1_655 1_655
O16 K6 K10 69.9(11) 1_545 3_645
O16 K6 K10 69.9(11) 4 3_645
K6 K6 K10 126.3(15) 3_745 3_645
O6 K6 K10 75.2(11) 2_655 3_645
O6 K6 K10 75.2(11) 3_645 3_645
O6 K6 K10 145.7(5) 4_645 3_645
O6 K6 K10 145.7(5) 1_655 3_645
K9 K6 K10 119.3(16) 1_655 3_645
O16 K6 O11 126.4(10) 1_545 .
O16 K6 O11 53.8(9) 4 .
K6 K6 O11 89.8(6) 3_745 .
O6 K6 O11 124.8(9) 2_655 .
O6 K6 O11 55.5(7) 3_645 .
O6 K6 O11 55.3(7) 4_645 .
O6 K6 O11 123.9(8) 1_655 .
K9 K6 O11 89.8(6) 1_655 .
K10 K6 O11 90.4(6) 3_645 .
O16 K6 O11 53.8(9) 1_545 1_545
O16 K6 O11 126.4(10) 4 1_545
K6 K6 O11 89.8(6) 3_745 1_545
O6 K6 O11 55.5(7) 2_655 1_545
O6 K6 O11 124.8(9) 3_645 1_545
O6 K6 O11 123.9(8) 4_645 1_545
O6 K6 O11 55.3(7) 1_655 1_545
K9 K6 O11 89.8(6) 1_655 1_545
K10 K6 O11 90.4(6) 3_645 1_545
O11 K6 O11 179.3(12) . 1_545
O16 K6 U7 20.3(6) 1_545 1_545
O16 K6 U7 92.8(8) 4 1_545
K6 K6 U7 122.5(2) 3_745 1_545
O6 K6 U7 82.3(5) 2_655 1_545
O6 K6 U7 144.5(6) 3_645 1_545
O6 K6 U7 130.7(7) 4_645 1_545
O6 K6 U7 73.3(5) 1_655 1_545
K9 K6 U7 70.5(5) 1_655 1_545
K10 K6 U7 77.4(7) 3_645 1_545
O11 K6 U7 146.6(8) . 1_545
O11 K6 U7 33.6(6) 1_545 1_545
O19 K7 O19 71.8(14) 4 1_545
O19 K7 K8 61.1(9) 4 .
O19 K7 K8 61.1(9) 1_545 .
O19 K7 K5 140.2(8) 4 .
O19 K7 K5 140.2(8) 1_545 .
K8 K7 K5 108.1(10) . .
O19 K7 O13 152.0(13) 4 1_545
O19 K7 O13 102.4(9) 1_545 1_545
K8 K7 O13 141.0(8) . 1_545
K5 K7 O13 60.4(7) . 1_545
O19 K7 O13 102.4(9) 4 4
O19 K7 O13 152.0(13) 1_545 4
K8 K7 O13 141.0(8) . 4
K5 K7 O13 60.4(7) . 4
O13 K7 O13 69.5(13) 1_545 4
O19 K7 O8 83.9(9) 4 4
O19 K7 O8 123.9(11) 1_545 4
K8 K7 O8 62.9(8) . 4
K5 K7 O8 59.2(6) . 4
O13 K7 O8 119.6(10) 1_545 4
O13 K7 O8 81.3(8) 4 4
O19 K7 O8 123.9(11) 4 1_545
O19 K7 O8 83.9(9) 1_545 1_545
K8 K7 O8 62.9(8) . 1_545
K5 K7 O8 59.2(6) . 1_545
O13 K7 O8 81.3(8) 1_545 1_545
O13 K7 O8 119.6(10) 4 1_545
O8 K7 O8 68.9(11) 4 1_545
O19 K7 O10 126.3(11) 4 1_545
O19 K7 O10 54.5(9) 1_545 1_545
K8 K7 O10 89.2(8) . 1_545
K5 K7 O10 89.2(8) . 1_545
O13 K7 O10 55.6(9) 1_545 1_545
O13 K7 O10 125.1(11) 4 1_545
O8 K7 O10 123.1(12) 4 1_545
O8 K7 O10 54.2(10) 1_545 1_545
O19 K7 O10 54.5(9) 4 .
O19 K7 O10 126.3(11) 1_545 .
K8 K7 O10 89.2(8) . .
K5 K7 O10 89.2(8) . .
O13 K7 O10 125.1(11) 1_545 .
O13 K7 O10 55.6(9) 4 .
O8 K7 O10 54.2(10) 4 .
O8 K7 O10 123.1(12) 1_545 .
O10 K7 O10 177.3(18) 1_545 .
O19 K7 U8 20.2(6) 4 .
O19 K7 U8 92.0(8) 1_545 .
K8 K7 U8 70.0(5) . .
K5 K7 U8 121.7(3) . .
O13 K7 U8 148.9(9) 1_545 .
O13 K7 U8 84.8(6) 4 .
O8 K7 U8 71.2(5) 4 .
O8 K7 U8 128.1(8) 1_545 .
O10 K7 U8 146.5(10) 1_545 .
O10 K7 U8 34.3(7) . .
O19 K7 U8 92.0(8) 4 1_545
O19 K7 U8 20.2(6) 1_545 1_545
K8 K7 U8 70.0(5) . 1_545
K5 K7 U8 121.7(3) . 1_545
O13 K7 U8 84.8(6) 1_545 1_545
O13 K7 U8 148.9(9) 4 1_545
O8 K7 U8 128.1(8) 4 1_545
O8 K7 U8 71.2(5) 1_545 1_545
O10 K7 U8 34.3(7) 1_545 1_545
O10 K7 U8 146.5(10) . 1_545
U8 K7 U8 112.2(5) . 1_545
K7 K8 O19 58.5(9) . 1_545
K7 K8 O19 58.5(9) . 4
O19 K8 O19 69.7(15) 1_545 4
K7 K8 K4 102.2(11) . .
O19 K8 K4 136.8(9) 1_545 .
O19 K8 K4 136.8(9) 4 .
K7 K8 O8 59.7(8) . 1_545
O19 K8 O8 81.1(9) 1_545 1_545
O19 K8 O8 118.2(13) 4 1_545
K4 K8 O8 57.0(7) . 1_545
K7 K8 O8 59.7(8) . 4
O19 K8 O8 118.2(13) 1_545 4
O19 K8 O8 81.1(9) 4 4
K4 K8 O8 57.0(7) . 4
O8 K8 O8 66.5(11) 1_545 4
K7 K8 O17 137.1(10) . .
O19 K8 O17 162.7(14) 1_545 .
O19 K8 O17 110.0(10) 4 .
K4 K8 O17 55.5(8) . .
O8 K8 O17 112.5(13) 1_545 .
O8 K8 O17 78.2(9) 4 .
K7 K8 O17 137.1(10) . 4_545
O19 K8 O17 110.0(10) 1_545 4_545
O19 K8 O17 162.7(14) 4 4_545
K4 K8 O17 55.5(8) . 4_545
O8 K8 O17 78.2(9) 1_545 4_545
O8 K8 O17 112.5(13) 4 4_545
O17 K8 O17 64.8(15) . 4_545
K7 K8 O12 89.6(9) . 1_545
O19 K8 O12 57.0(10) 1_545 1_545
O19 K8 O12 126.6(14) 4 1_545
K4 K8 O12 87.5(9) . 1_545
O8 K8 O12 54.4(9) 1_545 1_545
O8 K8 O12 120.9(12) 4 1_545
O17 K8 O12 121.4(14) . 1_545
O17 K8 O12 56.7(10) 4_545 1_545
K7 K8 O12 89.6(9) . .
O19 K8 O12 126.6(14) 1_545 .
O19 K8 O12 57.0(10) 4 .
K4 K8 O12 87.5(9) . .
O8 K8 O12 120.9(12) 1_545 .
O8 K8 O12 54.4(9) 4 .
O17 K8 O12 56.7(10) . .
O17 K8 O12 121.4(14) 4_545 .
O12 K8 O12 174.6(18) 1_545 .
K7 K8 U8 69.5(6) . 1_545
O19 K8 U8 21.0(6) 1_545 1_545
O19 K8 U8 90.7(10) 4 1_545
K4 K8 U8 120.2(5) . 1_545
O8 K8 U8 70.3(6) 1_545 1_545
O8 K8 U8 124.8(10) 4 1_545
O17 K8 U8 152.1(10) . 1_545
O17 K8 U8 89.9(7) 4_545 1_545
O12 K8 U8 36.0(8) 1_545 1_545
O12 K8 U8 147.6(12) . 1_545
K7 K8 U8 69.5(6) . .
O19 K8 U8 90.7(10) 1_545 .
O19 K8 U8 21.0(6) 4 .
K4 K8 U8 120.2(5) . .
O8 K8 U8 124.8(10) 1_545 .
O8 K8 U8 70.3(6) 4 .
O17 K8 U8 89.9(7) . .
O17 K8 U8 152.1(10) 4_545 .
O12 K8 U8 147.6(12) 1_545 .
O12 K8 U8 36.0(8) . .
U8 K8 U8 111.7(8) 1_545 .
O16 K9 O16 65.5(15) 1_445 4_455
O16 K9 K3 128.2(15) 1_445 .
O16 K9 K3 128.2(15) 4_455 .
O16 K9 K6 53.9(9) 1_445 1_455
O16 K9 K6 53.9(9) 4_455 1_455
K3 K9 K6 91.8(14) . 1_455
O16 K9 O18 176.3(18) 1_445 4
O16 K9 O18 116.6(8) 4_455 4
K3 K9 O18 53.4(9) . 4
K6 K9 O18 129.8(14) 1_455 4
O16 K9 O18 116.6(8) 1_445 1_545
O16 K9 O18 176.3(18) 4_455 1_545
K3 K9 O18 53.4(9) . 1_545
K6 K9 O18 129.8(14) 1_455 1_545
O18 K9 O18 61.1(12) 4 1_545
O16 K9 O6 76.4(10) 1_445 .
O16 K9 O6 107.5(16) 4_455 .
K3 K9 O6 51.9(8) . .
K6 K9 O6 53.7(9) 1_455 .
O18 K9 O6 105.4(15) 4 .
O18 K9 O6 76.2(10) 1_545 .
O16 K9 O6 107.5(16) 1_445 4_545
O16 K9 O6 76.4(10) 4_455 4_545
K3 K9 O6 51.9(8) . 4_545
K6 K9 O6 53.7(9) 1_455 4_545
O18 K9 O6 76.2(10) 4 4_545
O18 K9 O6 105.4(15) 1_545 4_545
O6 K9 O6 59.4(12) . 4_545
O16 K9 K1 43.0(8) 1_445 1_455
O16 K9 K1 43.0(8) 4_455 1_455
K3 K9 K1 166.9(16) . 1_455
K6 K9 K1 75.1(10) 1_455 1_455
O18 K9 K1 136.1(12) 4 1_455
O18 K9 K1 136.1(12) 1_545 1_455
O6 K9 K1 117.5(12) . 1_455
O6 K9 K1 117.5(12) 4_545 1_455
O16 K9 U7 21.4(6) 1_445 1_445
O16 K9 U7 86.8(11) 4_455 1_445
K3 K9 U7 116.0(8) . 1_445
K6 K9 U7 66.2(7) 1_455 1_445
O18 K9 U7 156.3(10) 4 1_445
O18 K9 U7 95.3(5) 1_545 1_445
O6 K9 U7 68.3(6) . 1_445
O6 K9 U7 115.6(13) 4_545 1_445
K1 K9 U7 59.0(5) 1_455 1_445
O16 K9 U7 86.8(11) 1_445 1_455
O16 K9 U7 21.4(6) 4_455 1_455
K3 K9 U7 116.0(8) . 1_455
K6 K9 U7 66.2(7) 1_455 1_455
O18 K9 U7 95.3(5) 4 1_455
O18 K9 U7 156.3(10) 1_545 1_455
O6 K9 U7 115.6(13) . 1_455
O6 K9 U7 68.3(6) 4_545 1_455
K1 K9 U7 59.0(5) 1_455 1_455
U7 K9 U7 108.2(10) 1_445 1_455
O16 K9 K2 136.8(12) 1_445 3_646
O16 K9 K2 136.8(12) 4_455 3_646
K3 K9 K2 72.7(9) . 3_646
K6 K9 K2 164.5(16) 1_455 3_646
O18 K9 K2 39.6(7) 4 3_646
O18 K9 K2 39.6(7) 1_545 3_646
O6 K9 K2 113.6(11) . 3_646
O6 K9 K2 113.6(11) 4_545 3_646
K1 K9 K2 120.4(13) 1_455 3_646
U7 K9 K2 120.2(7) 1_445 3_646
U7 K9 K2 120.2(7) 1_455 3_646
K6 K10 B1 96.1(12) 3_645 .
K6 K10 B1 96.1(12) 3_645 1_545
B1 K10 B1 168(2) . 1_545
K6 K10 K3 78.2(15) 3_645 .
B1 K10 K3 90.6(13) . .
B1 K10 K3 90.6(13) 1_545 .
K6 K10 K1 76.4(13) 3_645 3_645
B1 K10 K1 92.1(13) . 3_645
B1 K10 K1 92.1(13) 1_545 3_645
K3 K10 K1 155(2) . 3_645
K6 K10 K1 146(2) 3_645 .
B1 K10 K1 85.4(12) . .
B1 K10 K1 85.4(12) 1_545 .
K3 K10 K1 136.2(18) . .
K1 K10 K1 69.3(12) 3_645 .
K6 K10 K5 147(2) 3_645 .
B1 K10 K5 84.5(12) . .
B1 K10 K5 84.5(12) 1_545 .
K3 K10 K5 69.3(12) . .
K1 K10 K5 136.2(18) 3_645 .
K1 K10 K5 67.0(10) . .
K6 K10 U5 106.9(12) 3_645 .
B1 K10 U5 37.9(8) . .
B1 K10 U5 135.5(18) 1_545 .
K3 K10 U5 59.0(8) . .
K1 K10 U5 129.7(7) 3_645 .
K1 K10 U5 95.3(10) . .
K5 K10 U5 55.9(7) . .
K6 K10 U5 106.9(12) 3_645 1_545
B1 K10 U5 135.5(18) . 1_545
B1 K10 U5 37.9(8) 1_545 1_545
K3 K10 U5 59.0(8) . 1_545
K1 K10 U5 129.7(7) 3_645 1_545
K1 K10 U5 95.3(10) . 1_545
K5 K10 U5 55.9(7) . 1_545
U5 K10 U5 98.1(13) . 1_545
K2 K11 O18 47.7(10) 3_646 1_545
K2 K11 O18 47.7(10) 3_646 4
O18 K11 O18 57.3(13) 1_545 4
K2 K11 B2 96.1(13) 3_646 .
O18 K11 B2 125.3(17) 1_545 .
O18 K11 B2 68.0(10) 4 .
K2 K11 B2 96.1(13) 3_646 1_545
O18 K11 B2 68.0(10) 1_545 1_545
O18 K11 B2 125.3(17) 4 1_545
B2 K11 B2 166(3) . 1_545
K2 K11 K3 77.7(13) 3_646 .
O18 K11 K3 46.1(9) 1_545 .
O18 K11 K3 46.1(9) 4 .
B2 K11 K3 94.3(13) . .
B2 K11 K3 94.3(13) 1_545 .
K2 K11 K4 76.2(14) 3_646 3_646
O18 K11 K4 112.8(17) 1_545 3_646
O18 K11 K4 112.8(17) 4 3_646
B2 K11 K4 88.5(14) . 3_646
B2 K11 K4 88.5(14) 1_545 3_646
K3 K11 K4 153.9(19) . 3_646
K2 K11 K5 148(2) 3_646 .
O18 K11 K5 105.7(16) 1_545 .
O18 K11 K5 105.7(16) 4 .
B2 K11 K5 86.4(14) . .
B2 K11 K5 86.4(14) 1_545 .
K3 K11 K5 70.2(12) . .
K4 K11 K5 135.9(17) 3_646 .
K2 K11 K4 145(2) 3_646 .
O18 K11 K4 150.9(7) 1_545 .
O18 K11 K4 150.9(7) 4 .
B2 K11 K4 83.2(12) . .
B2 K11 K4 83.2(12) 1_545 .
K3 K11 K4 137.1(19) . .
K4 K11 K4 69.0(11) 3_646 .
K5 K11 K4 66.9(11) . .
K2 K11 U9 60.3(8) 3_646 1_545
O18 K11 U9 20.4(4) 1_545 1_545
O18 K11 U9 77.6(12) 4 1_545
B2 K11 U9 145.6(18) . 1_545
B2 K11 U9 47.7(8) 1_545 1_545
K3 K11 U9 58.3(7) . 1_545
K4 K11 U9 107.4(11) 3_646 1_545
K5 K11 U9 101.1(11) . 1_545
K4 K11 U9 130.7(6) . 1_545
K2 K11 U9 60.3(8) 3_646 .
O18 K11 U9 77.6(12) 1_545 .
O18 K11 U9 20.4(4) 4 .
B2 K11 U9 47.7(8) . .
B2 K11 U9 145.6(18) 1_545 .
K3 K11 U9 58.3(7) . .
K4 K11 U9 107.4(11) 3_646 .
K5 K11 U9 101.1(11) . .
K4 K11 U9 130.7(6) . .
U9 K11 U9 98.0(12) 1_545 .
O23 B1 O20 124(3) . .
O23 B1 O27 118(3) . 3_655
O20 B1 O27 118(3) . 3_655
O23 B1 U5 67(2) . .
O20 B1 U5 56.3(19) . .
O27 B1 U5 174(2) 3_655 .
O23 B1 K10 96.1(12) . .
O20 B1 K10 86.9(13) . .
O27 B1 K10 86.8(13) 3_655 .
U5 B1 K10 92.7(13) . .
O23 B1 K10 96.1(12) . 1_565
O20 B1 K10 86.9(13) . 1_565
O27 B1 K10 86.8(13) 3_655 1_565
U5 B1 K10 92.7(13) . 1_565
K10 B1 K10 168(2) . 1_565
O25 B2 O26 128(4) 3_656 .
O25 B2 O22 119(4) 3_656 .
O26 B2 O22 114(4) . .
O25 B2 U4 51.2(19) 3_656 .
O26 B2 U4 179(3) . .
O22 B2 U4 68(3) . .
O25 B2 K11 89.0(14) 3_656 .
O26 B2 K11 85.2(13) . .
O22 B2 K11 96.4(13) . .
U4 B2 K11 94.7(13) . .
O25 B2 K11 89.0(14) 3_656 1_565
O26 B2 K11 85.2(13) . 1_565
O22 B2 K11 96.4(13) . 1_565
U4 B2 K11 94.7(13) . 1_565
K11 B2 K11 166(3) . 1_565
O21 B3 O28 124(4) . .
O21 B3 O14 119(3) . .
O28 B3 O14 117(4) . .
O21 B3 U7 53.7(19) . .
O28 B3 U7 178(4) . .
O14 B3 U7 65.1(15) . .
O21 B3 U9 170(3) . 1_655
O28 B3 U9 46(3) . 1_655
O14 B3 U9 70.8(18) . 1_655
U7 B3 U9 136.0(16) . 1_655
O24 B4 O24 96(5) 3_756 .
O24 B4 O12 143(5) 3_756 .
O24 B4 O12 121(6) . .
O24 B4 B4 52(5) 3_756 3_756
O24 B4 B4 44(2) . 3_756
O12 B4 B4 164(7) . 3_756
O24 B4 U8 73(3) 3_756 .
O24 B4 U8 169(6) . .
O12 B4 U8 71(2) . .
B4 B4 U8 125(7) 3_756 .
O24 B4 U6 153(4) 3_756 .
O24 B4 U6 57(3) . .
O12 B4 U6 64(3) . .
B4 B4 U6 101(4) 3_756 .
U8 B4 U6 134(3) . .
U10 O1 U3 133.6(15) . .
U10 O1 U7 111.0(13) . .
U3 O1 U7 115.4(12) . .
U10 O1 K1 91.0(5) . 1_565
U3 O1 K1 90.9(5) . 1_565
U7 O1 K1 87.6(5) . 1_565
U10 O1 K1 91.0(5) . .
U3 O1 K1 90.9(5) . .
U7 O1 K1 87.6(5) . .
K1 O1 K1 175.1(11) 1_565 .
U9 O2 U2 130.0(15) . .
U9 O2 U5 112.6(13) . .
U2 O2 U5 117.3(15) . .
U9 O2 K3 91.7(6) . 1_565
U2 O2 K3 90.3(5) . 1_565
U5 O2 K3 87.7(6) . 1_565
U9 O2 K3 91.7(6) . .
U2 O2 K3 90.3(5) . .
U5 O2 K3 87.7(6) . .
K3 O2 K3 175.1(12) 1_565 .
U3 O3 U5 116.7(10) . .
U3 O3 U1 114.2(9) . .
U5 O3 U1 129.1(11) . .
U3 O3 K5 91.8(5) . 1_565
U5 O3 K5 88.6(4) . 1_565
U1 O3 K5 89.8(4) . 1_565
U3 O3 K5 91.8(5) . .
U5 O3 K5 88.6(4) . .
U1 O3 K5 89.8(4) . .
K5 O3 K5 176.1(10) 1_565 .
U9 O4 U8 113.9(9) 3_656 3_756
U9 O4 U6 131.3(11) 3_656 .
U8 O4 U6 114.8(11) 3_756 .
U9 O4 K2 90.1(5) 3_656 1_565
U8 O4 K2 89.5(4) 3_756 1_565
U6 O4 K2 90.3(4) . 1_565
U9 O4 K2 90.1(5) 3_656 .
U8 O4 K2 89.5(4) 3_756 .
U6 O4 K2 90.3(4) . .
K2 O4 K2 179.0(9) 1_565 .
U6 O5 U4 118.3(12) . .
U6 O5 U1 119.3(12) . .
U4 O5 U1 122.4(11) . .
U6 O5 K4 91.3(5) . .
U4 O5 K4 89.6(5) . .
U1 O5 K4 89.2(5) . .
U6 O5 K4 91.3(5) . 1_565
U4 O5 K4 89.6(5) . 1_565
U1 O5 K4 89.2(5) . 1_565
K4 O5 K4 177.4(9) . 1_565
U2 O6 K3 125.3(9) 1_545 .
U2 O6 K6 124.8(10) 1_545 3_645
K3 O6 K6 101.7(8) . 3_645
U2 O6 K6 124.7(9) 1_545 1_455
K3 O6 K6 102.6(8) . 1_455
K6 O6 K6 58.1(7) 3_645 1_455
U2 O6 K9 119.7(10) 1_545 .
K3 O6 K9 60.0(9) . .
K6 O6 K9 107.3(10) 3_645 .
K6 O6 K9 59.9(9) 1_455 .
U4 O7 K4 125.8(6) . 1_565
U4 O7 K4 125.8(6) . 3_656
K4 O7 K4 108.5(13) 1_565 3_656
U1 O8 K4 125.1(11) . 1_565
U1 O8 K5 124.4(10) . 1_565
K4 O8 K5 100.2(8) 1_565 1_565
U1 O8 K7 126.6(11) . 1_565
K4 O8 K7 102.1(9) 1_565 1_565
K5 O8 K7 59.3(7) 1_565 1_565
U1 O8 K8 125.5(10) . 1_565
K4 O8 K8 59.2(8) 1_565 1_565
K5 O8 K8 103.9(9) 1_565 1_565
K7 O8 K8 57.4(9) 1_565 1_565
U5 O9 K5 126.4(11) . 1_565
U5 O9 K3 127.3(11) . 1_565
K5 O9 K3 106.2(8) 1_565 1_565
U8 O10 U1 111.7(18) . .
U8 O10 U3 144(2) . .
U1 O10 U3 104.5(16) . .
U8 O10 K7 89.6(8) . 1_565
U1 O10 K7 91.3(9) . 1_565
U3 O10 K7 89.6(8) . 1_565
U8 O10 K7 89.6(8) . .
U1 O10 K7 91.3(9) . .
U3 O10 K7 89.6(8) . .
K7 O10 K7 177.3(18) 1_565 .
U7 O11 U2 137.2(14) . 3_655
U7 O11 U2 114.2(14) . 1_655
U2 O11 U2 108.6(13) 3_655 1_655
U7 O11 K6 89.9(6) . 1_565
U2 O11 K6 89.8(6) 3_655 1_565
U2 O11 K6 90.4(6) 1_655 1_565
U7 O11 K6 89.9(6) . .
U2 O11 K6 89.8(6) 3_655 .
U2 O11 K6 90.4(6) 1_655 .
K6 O11 K6 179.3(13) 1_565 .
B4 O12 U8 70(3) . .
B4 O12 U1 177(3) . .
U8 O12 U1 106.5(16) . .
B4 O12 U6 81(3) . .
U8 O12 U6 151.8(18) . .
U1 O12 U6 101.7(16) . .
B4 O12 K8 87.6(9) . 1_565
U8 O12 K8 88.1(10) . 1_565
U1 O12 K8 92.4(9) . 1_565
U6 O12 K8 90.8(9) . 1_565
B4 O12 K8 87.6(9) . .
U8 O12 K8 88.1(10) . .
U1 O12 K8 92.4(9) . .
U6 O12 K8 90.8(9) . .
K8 O12 K8 174.6(18) 1_565 .
U3 O13 K1 124.6(13) . 1_565
U3 O13 K7 126.8(12) . 1_565
K1 O13 K7 100.5(10) 1_565 1_565
U3 O13 K5 124.2(13) . 1_565
K1 O13 K5 102.7(10) 1_565 1_565
K7 O13 K5 59.5(7) 1_565 1_565
B3 O14 U2 176(2) . 1_655
B3 O14 U7 82.1(18) . .
U2 O14 U7 102.3(10) 1_655 .
B3 O14 U9 78.5(17) . 1_655
U2 O14 U9 97.1(9) 1_655 1_655
U7 O14 U9 160.6(13) . 1_655
U10 O15 K1 126.1(7) . 3_655
U10 O15 K1 126.1(7) . 1_565
K1 O15 K1 107.9(14) 3_655 1_565
U7 O16 K1 126.1(12) . 1_565
U7 O16 K6 127.2(13) . 1_565
K1 O16 K6 105.8(12) 1_565 1_565
U7 O16 K9 120.6(12) . 1_665
K1 O16 K9 88.5(12) 1_565 1_665
K6 O16 K9 64.0(11) 1_565 1_665
U6 O17 K4 127.0(13) . .
U6 O17 K2 123.6(13) . .
K4 O17 K2 105.3(12) . .
U6 O17 K8 123.7(15) . .
K4 O17 K8 59.7(9) . .
K2 O17 K8 98.5(11) . .
U9 O18 K2 128.3(13) . 3_656
U9 O18 K3 123.8(12) . 1_565
K2 O18 K3 106.8(9) 3_656 1_565
U9 O18 K9 120.6(11) . 1_565
K2 O18 K9 91.7(10) 3_656 1_565
K3 O18 K9 60.2(10) 1_565 1_565
U9 O18 K11 118.1(11) . 1_565
K2 O18 K11 64.6(12) 3_656 1_565
K3 O18 K11 73.3(12) 1_565 1_565
K9 O18 K11 118.5(11) 1_565 1_565
U8 O19 K2 126.4(13) . 3_756
U8 O19 K7 126.8(13) . 1_565
K2 O19 K7 102.6(11) 3_756 1_565
U8 O19 K8 123.6(14) . 1_565
K2 O19 K8 96.4(11) 3_756 1_565
K7 O19 K8 60.4(10) 1_565 1_565
B1 O20 U5 94(2) . .
B1 O20 U2 153(3) . .
U5 O20 U2 112.3(15) . .
B3 O21 U7 99(2) . .
B3 O21 U3 150(3) . .
U7 O21 U3 111.0(12) . .
B2 O22 U1 169(4) . .
B2 O22 U4 84(3) . .
U1 O22 U4 107.3(17) . .
B1 O23 U3 172(3) . .
B1 O23 U5 85(2) . .
U3 O23 U5 103.1(11) . .
B4 O24 B4 84(5) 3_756 .
B4 O24 U6 176(4) 3_756 .
B4 O24 U6 92(4) . .
B4 O24 U8 77(3) 3_756 3_756
B4 O24 U8 161(5) . 3_756
U6 O24 U8 106.8(15) . 3_756
B2 O25 U6 148(3) 3_656 .
B2 O25 U4 104(2) 3_656 .
U6 O25 U4 107.8(12) . .
B2 O26 U9 127(3) . .
B2 O26 U5 126(3) . .
U9 O26 U5 107.1(13) . .
B1 O27 U10 114(2) 3_655 .
B1 O27 U7 137(2) 3_655 .
U10 O27 U7 108.7(15) . .
B3 O28 U9 108(4) . 1_655
B3 O28 U8 142(4) . .
U9 O28 U8 110.2(16) 1_655 .

loop_
_geom_bond_atom_site_label_1
_geom_bond_atom_site_label_2
_geom_bond_distance
_geom_bond_site_symmetry_2
U1 O8 1.77(3) 4
U1 O8 1.77(3) .
U1 O22 2.20(5) .
U1 O5 2.31(3) .
U1 O3 2.32(2) .
U1 O10 2.40(5) .
U1 O12 2.45(4) .
U1 U3 3.842(3) .
U1 U6 3.877(3) .
U1 U8 3.914(3) .
U1 U4 3.999(2) .
U1 K4 4.103(6) 1_565
U2 O6 1.81(3) 4_545
U2 O6 1.81(3) 1_565
U2 O2 2.21(3) .
U2 O11 2.35(3) 3_655
U2 O11 2.36(3) 1_455
U2 O20 2.38(3) .
U2 O14 2.46(3) 1_455
U2 U2 3.826(3) 3
U2 U7 3.886(3) 1_455
U2 U5 3.909(3) .
U2 U9 3.950(3) .
U2 K3 4.091(5) 1_565
U3 O13 1.78(3) .
U3 O13 1.78(3) 4
U3 O1 2.21(3) .
U3 O3 2.26(2) .
U3 O23 2.32(3) .
U3 O21 2.44(3) .
U3 O10 2.45(4) .
U3 U5 3.848(3) .
U3 U7 3.866(3) .
U3 U10 4.016(3) .
U3 K1 4.111(6) .
U4 O7 1.82(4) .
U4 O7 1.82(4) 3_656
U4 O5 2.26(3) .
U4 O5 2.26(3) 3_656
U4 O25 2.38(2) 3_656
U4 O25 2.38(2) .
U4 O22 2.75(5) .
U4 O22 2.75(5) 3_656
U4 B2 2.95(4) .
U4 B2 2.95(4) 3_656
U4 U6 3.811(3) 3_656
U4 U6 3.811(3) .
U5 O9 1.78(2) .
U5 O9 1.78(2) 4
U5 O3 2.26(2) .
U5 O20 2.33(3) .
U5 O26 2.34(4) .
U5 O2 2.36(3) .
U5 O23 2.59(3) .
U5 B1 2.79(4) .
U5 U9 3.750(3) .
U5 K5 4.061(8) 1_565
U6 O17 1.80(4) .
U6 O17 1.80(4) 4
U6 O5 2.19(3) .
U6 O4 2.26(2) .
U6 O25 2.34(3) .
U6 O24 2.35(4) .
U6 O12 2.55(4) .
U6 B4 2.81(8) .
U6 U8 3.801(3) 3_756
U6 U9 4.082(3) 3_656
U7 O16 1.79(3) .
U7 O16 1.79(3) 4
U7 O21 2.25(3) .
U7 O11 2.27(3) .
U7 O27 2.32(3) .
U7 O1 2.36(3) .
U7 O14 2.53(3) .
U7 B3 2.76(3) .
U7 U10 3.721(2) .
U7 U2 3.886(3) 1_655
U7 K1 4.077(6) .
U8 O19 1.78(3) .
U8 O19 1.78(3) 4
U8 O4 2.25(2) 3_756
U8 O10 2.33(4) .
U8 O28 2.36(5) .
U8 O24 2.38(3) 3_756
U8 B4 2.43(4) .
U8 O12 2.43(5) .
U8 U9 3.745(3) 1_655
U8 U6 3.801(3) 3_756
U8 K2 4.080(7) 3_756
U9 O18 1.79(3) .
U9 O18 1.79(3) 4
U9 O2 2.14(3) .
U9 O28 2.21(5) 1_455
U9 O4 2.22(2) 3_656
U9 O26 2.33(3) .
U9 O14 2.80(3) 1_455
U9 B3 2.90(4) 1_455
U9 U8 3.745(3) 1_455
U9 U6 4.082(3) 3_656
U10 O15 1.81(4) .
U10 O15 1.81(4) 3_655
U10 O1 2.15(3) 3_655
U10 O1 2.15(3) .
U10 O27 2.26(4) .
U10 O27 2.26(4) 3_655
U10 U7 3.721(2) 3_655
U10 U3 4.016(3) 3_655
U10 K1 4.081(5) 3_645
U10 K1 4.081(5) 1_565
K1 O15 2.74(3) 1_545
K1 O15 2.74(3) 3_655
K1 O16 2.76(3) 4
K1 O16 2.76(3) 1_545
K1 O13 2.83(3) 4
K1 O13 2.83(3) 1_545
K1 O1 3.428(2) 1_545
K1 O1 3.428(2) .
K1 K10 3.80(7) 3_645
K1 K10 4.00(7) .
K1 K9 4.04(5) 1_655
K2 O18 2.73(3) 3_656
K2 O18 2.73(3) 2_646
K2 O19 2.76(3) 3_756
K2 O19 2.76(3) 2_746
K2 O17 2.83(3) 4_545
K2 O17 2.83(3) .
K2 K11 3.33(7) 3_646
K2 O4 3.4249(19) 1_545
K2 O4 3.4249(19) .
K2 U8 4.080(7) 3_756
K2 U8 4.080(7) 3_746
K2 U9 4.085(7) 3_656
K3 O9 2.75(2) 4
K3 O9 2.75(2) 1_545
K3 O6 2.77(2) .
K3 O6 2.77(2) 4_545
K3 O18 2.82(3) 4
K3 O18 2.82(3) 1_545
K3 K9 3.05(5) .
K3 O2 3.428(2) 1_545
K3 O2 3.428(2) .
K3 K10 3.59(7) .
K3 K11 3.75(6) .
K4 O7 2.75(2) 1_545
K4 O7 2.75(2) 3_656
K4 O17 2.76(3) .
K4 O17 2.76(3) 4_545
K4 O8 2.82(3) 1_545
K4 O8 2.82(3) 4
K4 K8 2.89(4) .
K4 O5 3.426(2) .
K4 O5 3.426(2) 1_545
K4 K11 3.84(7) 3_646
K4 K11 4.03(6) .
K4 U4 4.088(6) 1_545
K5 O9 2.74(3) 1_545
K5 O9 2.74(3) 4
K5 O8 2.86(2) 4
K5 O8 2.86(2) 1_545
K5 K7 2.87(2) .
K5 O13 2.89(3) 1_545
K5 O13 2.89(3) 4
K5 O3 3.427(2) 1_545
K5 O3 3.427(2) .
K5 K11 3.88(7) .
K5 U5 4.061(8) 1_545
K6 O16 2.77(3) 1_545
K6 O16 2.77(3) 4
K6 K6 2.77(3) 3_745
K6 O6 2.84(3) 2_655
K6 O6 2.84(3) 3_645
K6 O6 2.87(2) 4_645
K6 O6 2.87(2) 1_655
K6 K9 3.08(5) 1_655
K6 K10 3.31(7) 3_645
K6 O11 3.4248(19) .
K6 O11 3.4248(19) 1_545
K6 U7 4.105(10) 1_545
K7 O19 2.80(3) 4
K7 O19 2.80(3) 1_545
K7 K8 2.86(4) .
K7 O13 2.88(3) 1_545
K7 O13 2.88(3) 4
K7 O8 2.93(3) 4
K7 O8 2.93(3) 1_545
K7 O10 3.426(2) 1_545
K7 O10 3.426(2) .
K7 U8 4.126(13) 1_545
K8 O19 2.88(4) 1_545
K8 O19 2.88(4) 4
K8 O8 3.02(3) 1_545
K8 O8 3.02(3) 4
K8 O17 3.03(4) .
K8 O17 3.03(4) 4_545
K8 O12 3.429(3) 1_545
K8 O12 3.429(3) .
K8 U8 4.138(19) 1_545
K9 O16 3.03(5) 1_445
K9 O16 3.03(5) 4_455
K9 K6 3.08(5) 1_455
K9 O18 3.21(5) 4
K9 O18 3.21(5) 1_545
K9 O6 3.26(5) .
K9 O6 3.26(5) 4_545
K9 K1 4.04(5) 1_455
K9 U7 4.23(3) 1_445
K9 U7 4.23(3) 1_455
K9 K2 4.28(5) 3_646
K10 K6 3.31(7) 3_645
K10 B1 3.444(8) .
K10 B1 3.444(8) 1_545
K10 K1 3.80(7) 3_645
K10 U5 4.53(4) 1_545
K11 K2 3.33(7) 3_646
K11 O18 3.41(6) 1_545
K11 O18 3.41(6) 4
K11 B2 3.449(9) .
K11 B2 3.449(9) 1_545
K11 K4 3.84(7) 3_646
K11 U9 4.54(4) 1_545
B1 O23 1.32(3) .
B1 O20 1.37(5) .
B1 O27 1.42(5) 3_655
B1 K10 3.444(8) 1_565
B2 O25 1.25(5) 3_656
B2 O26 1.42(5) .
B2 O22 1.43(6) .
B2 K11 3.449(9) 1_565
B3 O21 1.29(5) .
B3 O28 1.32(3) .
B3 O14 1.51(5) .
B3 U9 2.90(4) 1_655
B4 O24 1.26(10) 3_756
B4 O24 1.44(4) .
B4 O12 1.62(9) .
B4 B4 1.82(14) 3_756
O1 K1 3.428(2) 1_565
O2 K3 3.428(2) 1_565
O3 K5 3.427(2) 1_565
O4 U9 2.22(2) 3_656
O4 U8 2.25(2) 3_756
O4 K2 3.4249(19) 1_565
O5 K4 3.426(2) 1_565
O6 U2 1.81(3) 1_545
O6 K6 2.84(3) 3_645
O6 K6 2.87(2) 1_455
O7 K4 2.75(2) 1_565
O7 K4 2.75(2) 3_656
O8 K4 2.82(3) 1_565
O8 K5 2.86(2) 1_565
O8 K7 2.93(3) 1_565
O8 K8 3.02(3) 1_565
O9 K5 2.74(3) 1_565
O9 K3 2.75(2) 1_565
O10 K7 3.426(2) 1_565
O11 U2 2.35(3) 3_655
O11 U2 2.36(3) 1_655
O11 K6 3.4248(19) 1_565
O12 K8 3.429(3) 1_565
O13 K1 2.83(3) 1_565
O13 K7 2.88(3) 1_565
O13 K5 2.89(3) 1_565
O14 U2 2.46(3) 1_655
O14 U9 2.80(3) 1_655
O15 K1 2.74(3) 3_655
O15 K1 2.74(3) 1_565
O16 K1 2.76(3) 1_565
O16 K6 2.77(3) 1_565
O16 K9 3.03(5) 1_665
O18 K2 2.73(3) 3_656
O18 K3 2.82(3) 1_565
O18 K9 3.21(5) 1_565
O18 K11 3.41(6) 1_565
O19 K2 2.76(3) 3_756
O19 K7 2.80(3) 1_565
O19 K8 2.88(4) 1_565
O24 B4 1.26(10) 3_756
O24 U8 2.38(3) 3_756
O25 B2 1.25(5) 3_656
O27 B1 1.42(5) 3_655
O28 U9 2.21(5) 1_655
